data_7122875
loop_
_publ_author_name
'Kempe, David Kenneth'
'Dolinar, Brian'
'Vignesh, Kuduva R.'
'Woods, Toby'
'Saber, Mohamed R.'
'Dunbar, Kim R.'

_publ_section_title
;
 A cyanide-bridged wheel featuring a seven-coordinate Mo(III) center
;
_journal_name_full 'Chemical Communications'
_journal_paper_doi 10.1039/C8CC09373C
_journal_year 2019
_chemical_formula_moiety 'C222 H276 Mo6 N90 Ni12 O6'
_chemical_formula_sum 'C222 H276 Mo6 N90 Ni12 O6'
_chemical_formula_weight 5581.47
_chemical_properties_physical Air-sensitive
_space_group_crystal_system triclinic
_space_group_IT_number 2
_space_group_name_Hall '-P 1'
_space_group_name_H-M_alt 'P -1'
_symmetry_space_group_name_Hall '-P 1'
_symmetry_space_group_name_H-M 'P -1'
_atom_sites_solution_hydrogens mixed
_audit_creation_date 2018-04-26
_audit_creation_method
;
Olex2 1.2
(compiled 2018.04.18 svn.r3501 for OlexSys, GUI svn.r5488)
;
_audit_update_record
;
2018-06-25 deposited with the CCDC.
2019-01-17 downloaded from the CCDC.
;
_cell_angle_alpha 105.168(3)
_cell_angle_beta 105.407(2)
_cell_angle_gamma 104.914(2)
_cell_formula_units_Z 1
_cell_length_a 20.8632(17)
_cell_length_b 20.9777(19)
_cell_length_c 21.0033(18)
_cell_measurement_reflns_used 9897
_cell_measurement_temperature 110.0
_cell_measurement_theta_max 24.256
_cell_measurement_theta_min 2.455
_cell_volume 8008.1(12)
_computing_cell_refinement 'SAINT+ Ver. 8.34A (Bruker-AXS, 2014)'
_computing_data_collection 'APEX3(Bruker-AXS, 2015)'
_computing_data_reduction 'SAINT+ Ver. 8.34A (Bruker-AXS, 2014)'
_computing_molecular_graphics 'Olex2 (Dolomanov et al., 2009)'
_computing_publication_material 'Olex2 (Dolomanov et al., 2009)'
_computing_structure_refinement 'XL (Sheldrick, 2008)'
_computing_structure_solution 'SHELXTL (Sheldrick, 2008-2013)'
_diffrn_ambient_temperature 110.0
_diffrn_detector_area_resol_mean 7.9
_diffrn_detector_type 'CMOS area detector'
_diffrn_measured_fraction_theta_full 0.988
_diffrn_measured_fraction_theta_max 0.988
_diffrn_measurement_device 'three-circle diffractometer'
_diffrn_measurement_device_type 'Bruker PHOTON area detector'
_diffrn_measurement_method '0.5\ \w and 0.5\ \f scans'
_diffrn_radiation_collimation 'focusing mirrors'
_diffrn_radiation_monochromator 'mirror optics'
_diffrn_radiation_probe x-ray
_diffrn_radiation_type MoK\a
_diffrn_radiation_wavelength 0.71073
_diffrn_reflns_av_R_equivalents 0.0848
_diffrn_reflns_av_unetI/netI 0.0814
_diffrn_reflns_Laue_measured_fraction_full 0.988
_diffrn_reflns_Laue_measured_fraction_max 0.988
_diffrn_reflns_limit_h_max 24
_diffrn_reflns_limit_h_min -24
_diffrn_reflns_limit_k_max 24
_diffrn_reflns_limit_k_min -24
_diffrn_reflns_limit_l_max 24
_diffrn_reflns_limit_l_min -24
_diffrn_reflns_number 89054
_diffrn_reflns_point_group_measured_fraction_full 0.988
_diffrn_reflns_point_group_measured_fraction_max 0.988
_diffrn_reflns_theta_full 24.301
_diffrn_reflns_theta_max 24.301
_diffrn_reflns_theta_min 2.034
_diffrn_source 'microfocus sealed X-ray tube'
_diffrn_source_type 'Incoatec I\ms'
_diffrn_standards_number 0
_exptl_absorpt_coefficient_mu 0.968
_exptl_absorpt_correction_T_max 0.6458
_exptl_absorpt_correction_T_min 0.4828
_exptl_absorpt_correction_type multi-scan
_exptl_absorpt_process_details
'SADABS-2014/5 (Bruker,2014/5) was used for absorption correction. wR2(int) was 0.1244 before and 0.0667 after correction. The Ratio of minimum to maximum transmission is 0.7476. The \l/2 correction factor is 0.00150.'
_exptl_crystal_colour orange
_exptl_crystal_colour_primary orange
_exptl_crystal_density_diffrn 1.157
_exptl_crystal_density_method 'not measured'
_exptl_crystal_description block
_exptl_crystal_F_000 2874
_exptl_crystal_preparation 'Magnetic properties'
_exptl_crystal_size_max 0.5
_exptl_crystal_size_mid 0.2
_exptl_crystal_size_min 0.05
_refine_diff_density_max 0.959
_refine_diff_density_min -1.009
_refine_diff_density_rms 0.116
_refine_ls_extinction_method none
_refine_ls_goodness_of_fit_ref 1.030
_refine_ls_hydrogen_treatment mixed
_refine_ls_matrix_type full
_refine_ls_number_parameters 2122
_refine_ls_number_reflns 25768
_refine_ls_number_restraints 2764
_refine_ls_restrained_S_all 0.990
_refine_ls_R_factor_all 0.1361
_refine_ls_R_factor_gt 0.0881
_refine_ls_shift/su_max 0.010
_refine_ls_shift/su_mean 0.000
_refine_ls_structure_factor_coef Fsqd
_refine_ls_weighting_details 'w=1/[\s^2^(Fo^2^)+(0.0497P)^2^+87.2994P] where P=(Fo^2^+2Fc^2^)/3'
_refine_ls_weighting_scheme calc
_refine_ls_wR_factor_gt 0.1838
_refine_ls_wR_factor_ref 0.2110
_reflns_Friedel_coverage 0.000
_reflns_number_gt 16727
_reflns_number_total 25768
_reflns_threshold_expression 'I > 2\s(I)'
_cod_data_source_file c8cc09373c2.cif
_cod_data_source_block dkk2_310_0m_sq
_cod_original_cell_volume 8008.0(12)
_cod_database_code 7122875
_shelx_shelxl_version_number 2014/7
_shelx_space_group_comment
;
The symmetry employed for this shelxl refinement is uniquely defined
by the following loop, which should always be used as a source of
symmetry information in preference to the above space-group names.
They are only intended as comments.
;
_shelx_estimated_absorpt_t_max 0.953
_shelx_estimated_absorpt_t_min 0.643
_olex2_refinement_description
;
1. Fixed Uiso
 At 1.2 times of:
  All C(H) groups, All C(H,H) groups, All N(H) groups
 At 1.5 times of:
  All C(H,H,H) groups, All O(H,H) groups
2. Restrained distances
 O1-H1B = O1-H1A = O3-H3B = O3-H3A = O2-H2A = O2-H2B = O2A-H2AA = O2A-H2AB
 0.84 with sigma of 0.01
 H1B-H1A = H3B-H3A = H2A-H2B = H2AA-H2AB
 1.33 with sigma of 0.01
 N45-C111 \\sim N45A-C1A \\sim N31-C97 \\sim N31A-C97A
 with sigma of 0.01
 Ni4-N14 \\sim Ni4A-N14A
 with sigma of 0.01
 Ni4-O2 \\sim Ni4A-O2A
 with sigma of 0.01
3. Uiso/Uaniso restraints and constraints
N5 \\sim N6 \\sim N7 \\sim N8 \\sim C16 \\sim C17 \\sim C18 \\sim C19 \\sim C20
\\sim C21 \\sim C22 \\sim C23 \\sim C24 \\sim C25 \\sim C26 \\sim C27 \\sim C28
\\sim C29 \\sim C30 \\sim N13 \\sim N14 \\sim N15 \\sim N16 \\sim C46 \\sim C47
\\sim C48 \\sim C49 \\sim C50 \\sim C51 \\sim C52 \\sim C53 \\sim C54 \\sim C55
\\sim C56 \\sim C57 \\sim C58 \\sim C59 \\sim C60 \\sim N21 \\sim N22 \\sim N23
\\sim N24 \\sim C76 \\sim C77 \\sim C78 \\sim C79 \\sim C80 \\sim C81 \\sim C82
\\sim C83 \\sim C84 \\sim C85 \\sim C86 \\sim C87 \\sim C88 \\sim C89 \\sim C90
\\sim N5A \\sim N6A \\sim N7A \\sim N8A \\sim C16A \\sim C17A \\sim C18A \\sim
C19A \\sim C20A \\sim C21A \\sim C22A \\sim C23A \\sim C24A \\sim C25A \\sim
C26A \\sim C27A \\sim C28A \\sim C29A \\sim C30A \\sim N13A \\sim N14A \\sim
N15A \\sim N16A \\sim C46A \\sim C47A \\sim C48A \\sim C49A \\sim C50A \\sim
C51A \\sim C52A \\sim C53A \\sim C54A \\sim C55A \\sim C56A \\sim C57A \\sim
C58A \\sim C59A \\sim C60A \\sim N21A \\sim N22A \\sim N23A \\sim N24A \\sim
C76A \\sim C77A \\sim C78A \\sim C79A \\sim C80A \\sim C81A \\sim C82A \\sim
C83A \\sim C84A \\sim C85A \\sim C86A \\sim C87A \\sim C88A \\sim C89A \\sim
C90A: within 1.7A with sigma of 0.01 and sigma for terminal atoms of 0.02
N36A \\sim C1B \\sim C102 \\sim N36: within 1.7A with sigma of 0.01 and sigma
for terminal atoms of 0.02
C1A \\sim N45A \\sim C111 \\sim N45: within 1.7A with sigma of 0.01 and sigma
for terminal atoms of 0.02
C97 \\sim C97A \\sim N31A \\sim N31: within 1.7A with sigma of 0.01 and sigma
for terminal atoms of 0.02
O2A \\sim O2 \\sim Ni4 \\sim Ni4A: within 1.7A with sigma of 0.01 and sigma for
terminal atoms of 0.02
Uanis(O2A) = Uanis(O2)
4. Same fragment restrains
{N5, N6, N7, N8, C16, C17, C18, C19, C20, C21, C22, C23, C24, C25, C26, C27,
C28, C29, C30} sigma for 1-2: 0.005, 1-3: 0.01
{N5A, N6A, N7A, N8A, C16A, C17A, C18A, C19A, C20A, C21A, C22A, C23A, C24A,
C25A, C26A, C27A, C28A, C29A, C30A} sigma for 1-2: 0.005, 1-3: 0.01
{N13, N14, N15, N16, C46, C47, C48, C49, C50, C51, C52, C53, C54, C55, C56,
C57, C58, C59, C60} sigma for 1-2: 0.005, 1-3: 0.01
{N13A, N14A, N15A, N16A, C46A, C47A, C48A, C49A, C50A, C51A, C52A, C53A, C54A,
C55A, C56A, C57A, C58A, C59A, C60A} sigma for 1-2: 0.005, 1-3: 0.01
{N21, N22, N23, N24, C76, C77, C78, C79, C80, C81, C82, C83, C84, C85, C86,
C87, C88, C89, C90} sigma for 1-2: 0.005, 1-3: 0.01
{N21A, N22A, N23A, N24A, C76A, C77A, C78A, C79A, C80A, C81A, C82A, C83A, C84A,
C85A, C86A, C87A, C88A, C89A, C90A} sigma for 1-2: 0.005, 1-3: 0.01
as
{N1, N2, N3, N4, C1, C2, C3, C4, C5, C6, C7, C8, C9, C10, C11, C12, C13, C14,
C15}
5. Others
 Sof(N21A)=Sof(N22A)=Sof(N23A)=Sof(H23E)=Sof(N24A)=Sof(C76A)=Sof(H76A)=
 Sof(C77A)=Sof(H77A)=Sof(C78A)=Sof(C79A)=Sof(C80A)=Sof(H80D)=Sof(H80E)=
 Sof(H80F)=Sof(C81A)=Sof(H81C)=Sof(H81D)=Sof(C82A)=Sof(H82C)=Sof(H82D)=
 Sof(C83A)=Sof(H83C)=Sof(H83D)=Sof(C84A)=Sof(H84C)=Sof(H84D)=Sof(C85A)=
 Sof(H85C)=Sof(H85D)=Sof(C86A)=Sof(H86C)=Sof(H86D)=Sof(C87A)=Sof(C88A)=
 Sof(H88D)=Sof(H88E)=Sof(H88F)=Sof(C89A)=Sof(C90A)=Sof(H90A)=1-FVAR(1)
 Sof(N21)=Sof(N22)=Sof(N23)=Sof(H23)=Sof(N24)=Sof(C76)=Sof(H76)=Sof(C77)=
 Sof(H77)=Sof(C78)=Sof(C79)=Sof(C80)=Sof(H80A)=Sof(H80B)=Sof(H80C)=Sof(C81)=
 Sof(H81A)=Sof(H81B)=Sof(C82)=Sof(H82A)=Sof(H82B)=Sof(C83)=Sof(H83A)=Sof(H83B)=
 Sof(C84)=Sof(H84A)=Sof(H84B)=Sof(C85)=Sof(H85A)=Sof(H85B)=Sof(C86)=Sof(H86A)=
 Sof(H86B)=Sof(C87)=Sof(C88)=Sof(H88A)=Sof(H88B)=Sof(H88C)=Sof(C89)=Sof(C90)=
 Sof(H90)=FVAR(1)
 Sof(N13A)=Sof(N14A)=Sof(N15A)=Sof(H15B)=Sof(N16A)=Sof(C46A)=Sof(H46A)=
 Sof(C47A)=Sof(H47A)=Sof(C48A)=Sof(C49A)=Sof(C50A)=Sof(H50D)=Sof(H50E)=
 Sof(H50F)=Sof(C51A)=Sof(H51C)=Sof(H51D)=Sof(C52A)=Sof(H52C)=Sof(H52D)=
 Sof(C53A)=Sof(H53C)=Sof(H53D)=Sof(C54A)=Sof(H54C)=Sof(H54D)=Sof(C55A)=
 Sof(H55C)=Sof(H55D)=Sof(C56A)=Sof(H56C)=Sof(H56D)=Sof(C57A)=Sof(C58A)=
 Sof(H58D)=Sof(H58E)=Sof(H58F)=Sof(C59A)=Sof(C60A)=Sof(H60A)=Sof(O2A)=Sof(H2AA)=
 Sof(H2AB)=Sof(Ni4A)=1-FVAR(2)
 Sof(Ni4)=Sof(O2)=Sof(H2A)=Sof(H2B)=Sof(N13)=Sof(N14)=Sof(N15)=Sof(H15A)=
 Sof(N16)=Sof(C46)=Sof(H46)=Sof(C47)=Sof(H47)=Sof(C48)=Sof(C49)=Sof(C50)=
 Sof(H50A)=Sof(H50B)=Sof(H50C)=Sof(C51)=Sof(H51A)=Sof(H51B)=Sof(C52)=Sof(H52A)=
 Sof(H52B)=Sof(C53)=Sof(H53A)=Sof(H53B)=Sof(C54)=Sof(H54A)=Sof(H54B)=Sof(C55)=
 Sof(H55A)=Sof(H55B)=Sof(C56)=Sof(H56A)=Sof(H56B)=Sof(C57)=Sof(C58)=Sof(H58A)=
 Sof(H58B)=Sof(H58C)=Sof(C59)=Sof(C60)=Sof(H60)=FVAR(2)
 Sof(N5A)=Sof(N6A)=Sof(N7A)=Sof(H7AA)=Sof(N8A)=Sof(C16A)=Sof(H16A)=Sof(C17A)=
 Sof(H17A)=Sof(C18A)=Sof(C19A)=Sof(C20A)=Sof(H20D)=Sof(H20E)=Sof(H20F)=
 Sof(C21A)=Sof(H21C)=Sof(H21D)=Sof(C22A)=Sof(H22C)=Sof(H22D)=Sof(C23A)=
 Sof(H23C)=Sof(H23D)=Sof(C24A)=Sof(H24C)=Sof(H24D)=Sof(C25A)=Sof(H25C)=
 Sof(H25D)=Sof(C26A)=Sof(H26C)=Sof(H26D)=Sof(C27A)=Sof(C28A)=Sof(H28D)=
 Sof(H28E)=Sof(H28F)=Sof(C29A)=Sof(C30A)=Sof(H30A)=1-FVAR(3)
 Sof(N5)=Sof(N6)=Sof(N7)=Sof(H7)=Sof(N8)=Sof(C16)=Sof(H16)=Sof(C17)=Sof(H17)=
 Sof(C18)=Sof(C19)=Sof(C20)=Sof(H20A)=Sof(H20B)=Sof(H20C)=Sof(C21)=Sof(H21A)=
 Sof(H21B)=Sof(C22)=Sof(H22A)=Sof(H22B)=Sof(C23)=Sof(H23A)=Sof(H23B)=Sof(C24)=
 Sof(H24A)=Sof(H24B)=Sof(C25)=Sof(H25A)=Sof(H25B)=Sof(C26)=Sof(H26A)=Sof(H26B)=
 Sof(C27)=Sof(C28)=Sof(H28A)=Sof(H28B)=Sof(H28C)=Sof(C29)=Sof(C30)=Sof(H30)=
 FVAR(3)
 Sof(C97A)=Sof(N31A)=1-FVAR(4)
 Sof(N31)=Sof(C97)=FVAR(4)
 Sof(N45A)=Sof(C1A)=1-FVAR(5)
 Sof(N45)=Sof(C111)=FVAR(5)
 Sof(C1B)=Sof(N36A)=1-FVAR(6)
 Sof(N36)=Sof(C102)=FVAR(6)
6.a Ternary CH refined with riding coordinates:
 N11(H11), N19(H19), N3(H3), N7(H7), N15(H15A), N23(H23), N7A(H7AA),
 N15A(H15B), N23A(H23E)
6.b Secondary CH2 refined with riding coordinates:
 C36(H36A,H36B), C37(H37A,H37B), C38(H38A,H38B), C39(H39A,H39B), C40(H40A,
 H40B), C41(H41A,H41B), C66(H66A,H66B), C67(H67A,H67B), C68(H68A,H68B),
 C69(H69A,H69B), C70(H70A,H70B), C71(H71A,H71B), C6(H6A,H6B), C7(H7A,H7B),
 C8(H8A,H8B), C9(H9A,H9B), C10(H10A,H10B), C11(H11A,H11B), C21(H21A,H21B),
 C22(H22A,H22B), C23(H23A,H23B), C24(H24A,H24B), C25(H25A,H25B), C26(H26A,H26B),
  C51(H51A,H51B), C52(H52A,H52B), C53(H53A,H53B), C54(H54A,H54B), C55(H55A,
 H55B), C56(H56A,H56B), C81(H81A,H81B), C82(H82A,H82B), C83(H83A,H83B),
 C84(H84A,H84B), C85(H85A,H85B), C86(H86A,H86B), C21A(H21C,H21D), C22A(H22C,
 H22D), C23A(H23C,H23D), C24A(H24C,H24D), C25A(H25C,H25D), C26A(H26C,H26D),
 C51A(H51C,H51D), C52A(H52C,H52D), C53A(H53C,H53D), C54A(H54C,H54D), C55A(H55C,
 H55D), C56A(H56C,H56D), C81A(H81C,H81D), C82A(H82C,H82D), C83A(H83C,H83D),
 C84A(H84C,H84D), C85A(H85C,H85D), C86A(H86C,H86D)
6.c Aromatic/amide H refined with riding coordinates:
 C31(H31), C32(H32), C45(H45), C61(H61), C62(H62), C75(H75), C1(H1), C2(H2),
 C15(H15), C16(H16), C17(H17), C30(H30), C46(H46), C47(H47), C60(H60), C76(H76),
  C77(H77), C90(H90), C16A(H16A), C17A(H17A), C30A(H30A), C46A(H46A),
 C47A(H47A), C60A(H60A), C76A(H76A), C77A(H77A), C90A(H90A)
6.d Idealised Me refined with riding coordinates:
 C35(H35A,H35B,H35C), C43(H43A,H43B,H43C), C65(H65A,H65B,H65C), C73(H73A,H73B,
 H73C), C5(H5A,H5B,H5C), C13(H13A,H13B,H13C), C20(H20A,H20B,H20C), C28(H28A,
 H28B,H28C), C50(H50A,H50B,H50C), C58(H58A,H58B,H58C), C80(H80A,H80B,H80C),
 C88(H88A,H88B,H88C), C20A(H20D,H20E,H20F), C28A(H28D,H28E,H28F), C50A(H50D,
 H50E,H50F), C58A(H58D,H58E,H58F), C80A(H80D,H80E,H80F), C88A(H88D,H88E,H88F)
;
_olex2_submission_special_instructions 'No special instructions were received'

loop_
_space_group_symop_operation_xyz
'x, y, z'
'-x, -y, -z'

loop_
_atom_site_label
_atom_site_type_symbol
_atom_site_fract_x
_atom_site_fract_y
_atom_site_fract_z
_atom_site_U_iso_or_equiv
_atom_site_adp_type
_atom_site_occupancy
_atom_site_site_symmetry_order
_atom_site_calc_flag
_atom_site_refinement_flags_posn
_atom_site_refinement_flags_adp
_atom_site_refinement_flags_occupancy
_atom_site_disorder_assembly
_atom_site_disorder_group
Mo1 Mo 0.61513(4) 0.15392(4) 0.32942(4) 0.0378(2) Uani 1 1 d . . . . .
Mo2 Mo 0.84240(4) 0.66886(4) 0.38240(4) 0.0383(2) Uani 1 1 d . . . . .
Mo3 Mo 0.32566(4) 0.61621(4) 0.15374(4) 0.0386(2) Uani 1 1 d . . . . .
Ni1 Ni 0.59696(6) 0.22508(6) 0.58439(6) 0.0429(3) Uani 1 1 d . . . . .
Ni2 Ni 0.53721(9) -0.09283(7) 0.13167(7) 0.0640(4) Uani 1 1 d . . . . .
Ni3 Ni 0.77274(6) 0.41421(6) 0.40125(6) 0.0422(3) Uani 1 1 d . . . . .
Ni4 Ni 1.08965(9) 0.86499(11) 0.45697(14) 0.0517(6) Uani 0.904(5) 1 d D U P A 1
Ni5 Ni 0.58074(6) 0.59448(6) 0.22018(6) 0.0400(3) Uani 1 1 d . . . . .
Ni6 Ni 0.12783(8) 0.53819(9) -0.09539(7) 0.0708(5) Uani 1 1 d . . . . .
O1 O 0.5251(5) -0.2029(4) 0.0801(4) 0.077(3) Uani 1 1 d D . . . .
H1A H 0.522(6) -0.210(6) 0.038(2) 0.116 Uiso 1 1 d DR . . . .
H1B H 0.492(5) -0.237(5) 0.078(6) 0.116 Uiso 1 1 d DR . . . .
O2 O 1.2000(4) 0.9164(5) 0.4697(5) 0.060(3) Uani 0.904(5) 1 d D U P A 1
H2A H 1.214(7) 0.9597(17) 0.494(6) 0.090 Uiso 0.904(5) 1 d DR . P A 1
H2B H 1.211(7) 0.915(6) 0.434(4) 0.090 Uiso 0.904(5) 1 d DR . P A 1
O3 O 0.0736(5) 0.5241(6) -0.2046(4) 0.092(3) Uani 1 1 d D . . . .
H3A H 0.039(5) 0.536(7) -0.219(6) 0.138 Uiso 1 1 d DR . . . .
H3B H 0.072(7) 0.494(6) -0.241(4) 0.138 Uiso 1 1 d DR . . . .
N9 N 0.8641(4) 0.4327(4) 0.4734(4) 0.0444(19) Uani 1 1 d . . . . .
N10 N 0.8246(5) 0.3706(4) 0.3406(4) 0.046(2) Uani 1 1 d . . . . .
N11 N 0.6766(5) 0.3913(5) 0.3262(4) 0.054(2) Uani 1 1 d . . . . .
H11 H 0.6460 0.3444 0.3231 0.065 Uiso 1 1 calc R . . . .
N12 N 0.7609(4) 0.4704(4) 0.4899(4) 0.048(2) Uani 1 1 d . . . . .
N17 N 0.5645(4) 0.5231(4) 0.1305(4) 0.0375(17) Uani 1 1 d . . . . .
N20 N 0.6254(4) 0.6550(4) 0.1701(4) 0.0416(18) Uani 1 1 d . . . . .
N19 N 0.6025(4) 0.6682(4) 0.3154(4) 0.050(2) Uani 1 1 d . . . . .
H19 H 0.6500 0.6719 0.3463 0.060 Uiso 1 1 calc R . . . .
N18 N 0.5240(4) 0.5036(4) 0.2305(4) 0.046(2) Uani 1 1 d . . . . .
N25 N 0.5556(5) 0.0090(5) 0.1892(4) 0.057(2) Uani 1 1 d . . . . .
N26 N 0.7297(4) 0.3163(4) 0.4120(4) 0.0415(18) Uani 1 1 d . . . . .
N27 N 0.6104(5) 0.1887(4) 0.4892(4) 0.051(2) Uani 1 1 d . . . . .
N28 N 0.4480(6) 0.0765(6) 0.3105(6) 0.084(3) Uani 1 1 d . . . . .
N29 N 0.7088(4) 0.0676(4) 0.4022(5) 0.053(2) Uani 1 1 d . . . . .
N30 N 0.7358(5) 0.1680(5) 0.2520(5) 0.062(2) Uani 1 1 d . . . . .
N31 N 0.5362(7) 0.2511(8) 0.2612(9) 0.069(5) Uani 0.644(16) 1 d D U P B 1
N32 N 0.8079(4) 0.5083(4) 0.3861(5) 0.052(2) Uani 1 1 d . . . . .
N33 N 0.9868(5) 0.8074(4) 0.4423(5) 0.059(2) Uani 1 1 d . . . . .
N34 N 0.6791(4) 0.5841(4) 0.2648(4) 0.0420(19) Uani 1 1 d . . . . .
N35 N 0.8280(4) 0.7490(4) 0.2655(5) 0.056(2) Uani 1 1 d . . . . .
N36 N 0.7435(7) 0.7368(7) 0.4558(6) 0.064(4) Uani 0.730(15) 1 d . U P C 1
N37 N 0.9213(5) 0.6862(6) 0.5486(5) 0.075(3) Uani 1 1 d . . . . .
N38 N 0.9314(5) 0.5972(5) 0.2925(4) 0.057(2) Uani 1 1 d . . . . .
N39 N 0.4849(5) 0.6089(4) 0.1839(4) 0.049(2) Uani 1 1 d . . . . .
N40 N 0.1884(4) 0.5583(5) 0.0069(5) 0.063(3) Uani 1 1 d . . . . .
N41 N 0.4117(4) 0.7303(4) 0.3173(4) 0.0414(19) Uani 1 1 d . . . . .
N42 N 0.3968(5) 0.7090(4) 0.0673(5) 0.057(2) Uani 1 1 d . . . . .
N43 N 0.2494(5) 0.7387(5) 0.1691(5) 0.066(3) Uani 1 1 d . . . . .
N44 N 0.3057(6) 0.4484(5) 0.0784(6) 0.089(3) Uani 1 1 d . . . . .
N45 N 0.2141(13) 0.5467(9) 0.2247(10) 0.068(5) Uani 0.55(2) 1 d D U P D 1
C31 C 0.9841(6) 0.4480(5) 0.5744(6) 0.057(3) Uani 1 1 d . . . . .
H31 H 1.0257 0.4524 0.6102 0.069 Uiso 1 1 calc R . . . .
C32 C 0.9746(5) 0.4152(5) 0.5054(6) 0.052(3) Uani 1 1 d . . . . .
H32 H 1.0093 0.3986 0.4926 0.063 Uiso 1 1 calc R . . . .
C33 C 0.9104(5) 0.4070(5) 0.4536(5) 0.044(2) Uani 1 1 d . . . . .
C34 C 0.8857(5) 0.3729(5) 0.3748(5) 0.045(2) Uani 1 1 d . . . . .
C35 C 0.9344(6) 0.3457(6) 0.3423(6) 0.066(3) Uani 1 1 d . . . . .
H35A H 0.9083 0.2972 0.3092 0.099 Uiso 1 1 calc R . . . .
H35B H 0.9749 0.3467 0.3796 0.099 Uiso 1 1 calc R . . . .
H35C H 0.9515 0.3756 0.3171 0.099 Uiso 1 1 calc R . . . .
C36 C 0.7967(6) 0.3462(6) 0.2664(4) 0.060(3) Uani 1 1 d . . . . .
H36A H 0.8097 0.3048 0.2477 0.072 Uiso 1 1 calc R . . . .
H36B H 0.8189 0.3836 0.2503 0.072 Uiso 1 1 calc R . . . .
C37 C 0.7164(6) 0.3254(6) 0.2358(6) 0.064(3) Uani 1 1 d . . . . .
H37A H 0.6954 0.2854 0.2494 0.076 Uiso 1 1 calc R . . . .
H37B H 0.7019 0.3073 0.1838 0.076 Uiso 1 1 calc R . . . .
C38 C 0.6817(6) 0.3809(6) 0.2555(6) 0.067(3) Uani 1 1 d . . . . .
H38A H 0.7101 0.4264 0.2549 0.080 Uiso 1 1 calc R . . . .
H38B H 0.6335 0.3653 0.2198 0.080 Uiso 1 1 calc R . . . .
C39 C 0.6414(5) 0.4412(5) 0.3489(6) 0.054(3) Uani 1 1 d . . . . .
H39A H 0.5930 0.4255 0.3137 0.064 Uiso 1 1 calc R . . . .
H39B H 0.6683 0.4884 0.3508 0.064 Uiso 1 1 calc R . . . .
C40 C 0.6365(6) 0.4465(6) 0.4199(6) 0.063(3) Uani 1 1 d . . . . .
H40A H 0.6248 0.3985 0.4221 0.076 Uiso 1 1 calc R . . . .
H40B H 0.5960 0.4619 0.4227 0.076 Uiso 1 1 calc R . . . .
C41 C 0.7002(6) 0.4947(5) 0.4848(6) 0.060(3) Uani 1 1 d . . . . .
H41A H 0.7139 0.5429 0.4832 0.072 Uiso 1 1 calc R . . . .
H41B H 0.6876 0.4966 0.5273 0.072 Uiso 1 1 calc R . . . .
C42 C 0.8130(6) 0.4904(5) 0.5467(6) 0.056(3) Uani 1 1 d . . . . .
C43 C 0.8230(6) 0.5394(6) 0.6177(6) 0.073(3) Uani 1 1 d . . . . .
H43A H 0.8712 0.5510 0.6504 0.109 Uiso 1 1 calc R . . . .
H43B H 0.7884 0.5164 0.6358 0.109 Uiso 1 1 calc R . . . .
H43C H 0.8160 0.5827 0.6134 0.109 Uiso 1 1 calc R . . . .
C44 C 0.8734(5) 0.4653(5) 0.5399(5) 0.050(3) Uani 1 1 d . . . . .
C45 C 0.9362(5) 0.4747(5) 0.5941(5) 0.052(3) Uani 1 1 d . . . . .
H45 H 0.9446 0.4986 0.6424 0.063 Uiso 1 1 calc R . . . .
C61 C 0.5514(5) 0.4220(6) 0.0116(5) 0.052(3) Uani 1 1 d . . . . .
H61 H 0.5468 0.3867 -0.0301 0.063 Uiso 1 1 calc R . . . .
C62 C 0.5244(5) 0.4030(5) 0.0599(5) 0.047(2) Uani 1 1 d . . . . .
H62 H 0.5011 0.3548 0.0519 0.057 Uiso 1 1 calc R . . . .
C63 C 0.5320(5) 0.4561(5) 0.1208(5) 0.044(2) Uani 1 1 d . . . . .
C64 C 0.5047(5) 0.4473(5) 0.1782(6) 0.049(2) Uani 1 1 d . . . . .
C65 C 0.4544(7) 0.3768(5) 0.1682(6) 0.073(4) Uani 1 1 d . . . . .
H65A H 0.4579 0.3730 0.2144 0.110 Uiso 1 1 calc R . . . .
H65B H 0.4668 0.3393 0.1410 0.110 Uiso 1 1 calc R . . . .
H65C H 0.4057 0.3721 0.1426 0.110 Uiso 1 1 calc R . . . .
C66 C 0.4972(5) 0.5101(6) 0.2903(5) 0.055(3) Uani 1 1 d . . . . .
H66A H 0.4493 0.5131 0.2751 0.066 Uiso 1 1 calc R . . . .
H66B H 0.4931 0.4674 0.3030 0.066 Uiso 1 1 calc R . . . .
C67 C 0.5449(6) 0.5733(6) 0.3533(6) 0.062(3) Uani 1 1 d . . . . .
H67A H 0.5929 0.5701 0.3655 0.075 Uiso 1 1 calc R . . . .
H67B H 0.5288 0.5699 0.3930 0.075 Uiso 1 1 calc R . . . .
C68 C 0.5525(6) 0.6468(6) 0.3506(5) 0.055(3) Uani 1 1 d . . . . .
H68A H 0.5055 0.6471 0.3247 0.066 Uiso 1 1 calc R . . . .
H68B H 0.5698 0.6812 0.3993 0.066 Uiso 1 1 calc R . . . .
C69 C 0.6112(6) 0.7389(5) 0.3103(6) 0.054(3) Uani 1 1 d . . . . .
H69A H 0.6249 0.7741 0.3579 0.065 Uiso 1 1 calc R . . . .
H69B H 0.5654 0.7383 0.2802 0.065 Uiso 1 1 calc R . . . .
C70 C 0.6678(5) 0.7601(5) 0.2790(5) 0.054(3) Uani 1 1 d . . . . .
H70A H 0.7077 0.7462 0.3007 0.065 Uiso 1 1 calc R . . . .
H70B H 0.6858 0.8122 0.2949 0.065 Uiso 1 1 calc R . . . .
C71 C 0.6499(5) 0.7322(4) 0.1992(6) 0.054(3) Uani 1 1 d . . . . .
H71A H 0.6125 0.7483 0.1762 0.065 Uiso 1 1 calc R . . . .
H71B H 0.6926 0.7519 0.1885 0.065 Uiso 1 1 calc R . . . .
C72 C 0.6251(5) 0.6226(5) 0.1102(5) 0.041(2) Uani 1 1 d . . . . .
C73 C 0.6565(5) 0.6558(6) 0.0648(5) 0.056(3) Uani 1 1 d . . . . .
H73A H 0.6265 0.6797 0.0445 0.085 Uiso 1 1 calc R . . . .
H73B H 0.6593 0.6191 0.0267 0.085 Uiso 1 1 calc R . . . .
H73C H 0.7043 0.6901 0.0937 0.085 Uiso 1 1 calc R . . . .
C74 C 0.5916(4) 0.5427(5) 0.0851(5) 0.041(2) Uani 1 1 d . . . . .
C75 C 0.5855(5) 0.4930(5) 0.0239(5) 0.046(2) Uani 1 1 d . . . . .
H75 H 0.6040 0.5068 -0.0091 0.055 Uiso 1 1 calc R . . . .
C91 C 0.5732(5) 0.0602(5) 0.2376(5) 0.043(2) Uani 1 1 d . . . . .
C92 C 0.6914(5) 0.2586(5) 0.3873(5) 0.037(2) Uani 1 1 d . . . . .
C93 C 0.6107(5) 0.1771(5) 0.4333(5) 0.040(2) Uani 1 1 d . . . . .
C94 C 0.5072(7) 0.1011(6) 0.3175(6) 0.061(3) Uani 1 1 d . . . . .
C95 C 0.6755(5) 0.0966(5) 0.3754(5) 0.042(2) Uani 1 1 d . . . . .
C96 C 0.6938(5) 0.1650(5) 0.2788(4) 0.041(2) Uani 1 1 d . . . . .
C97 C 0.5639(8) 0.2160(8) 0.2835(10) 0.048(4) Uani 0.644(16) 1 d D U P B 1
C98 C 0.8188(4) 0.5650(6) 0.3863(5) 0.043(2) Uani 1 1 d . . . . .
C99 C 0.9353(5) 0.7599(5) 0.4241(5) 0.044(2) Uani 1 1 d . . . . .
C100 C 0.7371(5) 0.6104(4) 0.3039(4) 0.0327(19) Uani 1 1 d . . . . .
C101 C 0.8310(5) 0.7211(5) 0.3057(5) 0.042(2) Uani 1 1 d . . . . .
C102 C 0.7806(8) 0.7141(9) 0.4322(7) 0.054(4) Uani 0.730(15) 1 d . U P C 1
C103 C 0.8935(6) 0.6791(6) 0.4887(6) 0.058(3) Uani 1 1 d . . . . .
C104 C 0.9011(5) 0.6242(5) 0.3233(5) 0.042(2) Uani 1 1 d . . . . .
C105 C 0.4277(5) 0.6105(5) 0.1725(5) 0.040(2) Uani 1 1 d . . . . .
C106 C 0.2337(5) 0.5744(5) 0.0579(5) 0.045(2) Uani 1 1 d . . . . .
C107 C 0.3869(5) 0.6928(5) 0.2595(5) 0.041(2) Uani 1 1 d . . . . .
C108 C 0.3716(5) 0.6777(5) 0.0976(5) 0.044(2) Uani 1 1 d . . . . .
C109 C 0.2748(5) 0.6956(6) 0.1654(5) 0.047(2) Uani 1 1 d . . . . .
C110 C 0.3144(6) 0.5090(6) 0.1035(5) 0.056(3) Uani 1 1 d . . . . .
C111 C 0.2520(14) 0.5718(11) 0.1987(11) 0.055(5) Uani 0.55(2) 1 d D U P D 1
N1 N 0.5244(3) 0.1343(3) 0.5664(3) 0.0393(18) Uani 1 1 d D . . . .
N2 N 0.5065(3) 0.2369(3) 0.5280(4) 0.047(2) Uani 1 1 d D . . . .
N3 N 0.6711(3) 0.3184(3) 0.6060(4) 0.052(2) Uani 1 1 d D . . . .
H3 H 0.6749 0.3489 0.6532 0.062 Uiso 1 1 calc R . . . .
N4 N 0.6581(3) 0.1732(3) 0.6280(4) 0.047(2) Uani 1 1 d D . . . .
C1 C 0.4234(4) 0.0156(4) 0.5499(5) 0.056(3) Uani 1 1 d D . . . .
H1 H 0.3876 -0.0263 0.5441 0.067 Uiso 1 1 calc R . . . .
C2 C 0.4032(4) 0.0641(4) 0.5234(5) 0.051(3) Uani 1 1 d D . . . .
H2 H 0.3545 0.0554 0.4997 0.062 Uiso 1 1 calc R . . . .
C3 C 0.4549(4) 0.1255(4) 0.5321(4) 0.047(2) Uani 1 1 d D . . . .
C4 C 0.4494(4) 0.1849(4) 0.5083(5) 0.055(3) Uani 1 1 d D . . . .
C5 C 0.3782(5) 0.1777(6) 0.4605(6) 0.083(4) Uani 1 1 d D . . . .
H5A H 0.3483 0.1864 0.4883 0.125 Uiso 1 1 calc R . . . .
H5B H 0.3554 0.1300 0.4250 0.125 Uiso 1 1 calc R . . . .
H5C H 0.3844 0.2122 0.4368 0.125 Uiso 1 1 calc R . . . .
C6 C 0.5130(5) 0.2975(4) 0.5037(5) 0.059(3) Uani 1 1 d D . . . .
H6A H 0.4701 0.3103 0.5004 0.071 Uiso 1 1 calc R . . . .
H6B H 0.5155 0.2834 0.4558 0.071 Uiso 1 1 calc R . . . .
C7 C 0.5772(4) 0.3605(4) 0.5517(5) 0.070(3) Uani 1 1 d D . . . .
H7A H 0.5747 0.3728 0.5996 0.084 Uiso 1 1 calc R . . . .
H7B H 0.5745 0.4005 0.5358 0.084 Uiso 1 1 calc R . . . .
C8 C 0.6488(4) 0.3542(5) 0.5574(5) 0.060(3) Uani 1 1 d D . . . .
H8A H 0.6469 0.3277 0.5100 0.072 Uiso 1 1 calc R . . . .
H8B H 0.6847 0.4020 0.5738 0.072 Uiso 1 1 calc R . . . .
C9 C 0.7415(4) 0.3132(5) 0.6159(5) 0.066(3) Uani 1 1 d D . . . .
H9A H 0.7766 0.3608 0.6294 0.079 Uiso 1 1 calc R . . . .
H9B H 0.7410 0.2834 0.5705 0.079 Uiso 1 1 calc R . . . .
C10 C 0.7642(4) 0.2823(4) 0.6717(5) 0.061(3) Uani 1 1 d D . . . .
H10A H 0.8167 0.2975 0.6886 0.073 Uiso 1 1 calc R . . . .
H10B H 0.7514 0.3040 0.7120 0.073 Uiso 1 1 calc R . . . .
C11 C 0.7354(3) 0.2035(4) 0.6528(5) 0.061(3) Uani 1 1 d D . . . .
H11A H 0.7517 0.1811 0.6156 0.073 Uiso 1 1 calc R . . . .
H11B H 0.7555 0.1920 0.6949 0.073 Uiso 1 1 calc R . . . .
C12 C 0.6244(4) 0.1120(4) 0.6261(5) 0.045(2) Uani 1 1 d D . . . .
C13 C 0.6575(5) 0.0660(5) 0.6547(6) 0.060(3) Uani 1 1 d D . . . .
H13A H 0.6881 0.0532 0.6293 0.089 Uiso 1 1 calc R . . . .
H13B H 0.6203 0.0230 0.6489 0.089 Uiso 1 1 calc R . . . .
H13C H 0.6860 0.0911 0.7050 0.089 Uiso 1 1 calc R . . . .
C14 C 0.5445(4) 0.0895(4) 0.5927(4) 0.040(2) Uani 1 1 d D . . . .
C15 C 0.4935(4) 0.0257(4) 0.5844(5) 0.052(3) Uani 1 1 d D . . . .
H15 H 0.5068 -0.0083 0.6016 0.063 Uiso 1 1 calc R . . . .
N5 N 0.4895(4) -0.0947(7) 0.0439(4) 0.049(3) Uani 0.617(6) 1 d D U P E 1
N6 N 0.6248(4) -0.0608(7) 0.1003(5) 0.055(3) Uani 0.617(6) 1 d D U P E 1
N7 N 0.5990(5) -0.1054(5) 0.2246(4) 0.056(3) Uani 0.617(6) 1 d D U P E 1
H7 H 0.5958 -0.1557 0.2087 0.067 Uiso 0.617(6) 1 calc R . P E 1
N8 N 0.4429(5) -0.1237(14) 0.1375(7) 0.049(3) Uani 0.617(6) 1 d D U P E 1
C16 C 0.4150(6) -0.1160(10) -0.0899(5) 0.063(3) Uani 0.617(6) 1 d D U P E 1
H16 H 0.3885 -0.1245 -0.1376 0.076 Uiso 0.617(6) 1 calc R . P E 1
C17 C 0.4884(6) -0.0907(8) -0.0673(5) 0.063(3) Uani 0.617(6) 1 d D U P E 1
H17 H 0.5118 -0.0799 -0.0984 0.075 Uiso 0.617(6) 1 calc R . P E 1
C18 C 0.5272(5) -0.0813(10) 0.0012(5) 0.054(3) Uani 0.617(6) 1 d D U P E 1
C19 C 0.6046(5) -0.0592(8) 0.0383(5) 0.054(3) Uani 0.617(6) 1 d D U P E 1
C20 C 0.6536(7) -0.0369(9) 0.0009(7) 0.070(5) Uani 0.617(6) 1 d D U P E 1
H20A H 0.6992 -0.0025 0.0357 0.104 Uiso 0.617(6) 1 calc R . P E 1
H20B H 0.6323 -0.0154 -0.0313 0.104 Uiso 0.617(6) 1 calc R . P E 1
H20C H 0.6612 -0.0782 -0.0261 0.104 Uiso 0.617(6) 1 calc R . P E 1
C21 C 0.6996(5) -0.0382(7) 0.1466(6) 0.064(4) Uani 0.617(6) 1 d D U P E 1
H21A H 0.7169 0.0130 0.1739 0.077 Uiso 0.617(6) 1 calc R . P E 1
H21B H 0.7288 -0.0460 0.1171 0.077 Uiso 0.617(6) 1 calc R . P E 1
C22 C 0.7092(6) -0.0770(7) 0.1967(6) 0.065(4) Uani 0.617(6) 1 d D U P E 1
H22A H 0.7607 -0.0641 0.2215 0.078 Uiso 0.617(6) 1 calc R . P E 1
H22B H 0.6899 -0.1281 0.1688 0.078 Uiso 0.617(6) 1 calc R . P E 1
C23 C 0.6751(6) -0.0643(8) 0.2517(6) 0.063(4) Uani 0.617(6) 1 d D U P E 1
H23A H 0.6993 -0.0765 0.2917 0.076 Uiso 0.617(6) 1 calc R . P E 1
H23B H 0.6821 -0.0135 0.2699 0.076 Uiso 0.617(6) 1 calc R . P E 1
C24 C 0.5641(6) -0.0996(10) 0.2767(6) 0.055(3) Uani 0.617(6) 1 d D U P E 1
H24A H 0.5647 -0.0507 0.2944 0.066 Uiso 0.617(6) 1 calc R . P E 1
H24B H 0.5910 -0.1094 0.3173 0.066 Uiso 0.617(6) 1 calc R . P E 1
C25 C 0.4882(6) -0.1504(9) 0.2459(7) 0.056(3) Uani 0.617(6) 1 d D U P E 1
H25A H 0.4873 -0.1961 0.2162 0.067 Uiso 0.617(6) 1 calc R . P E 1
H25B H 0.4741 -0.1582 0.2854 0.067 Uiso 0.617(6) 1 calc R . P E 1
C26 C 0.4324(7) -0.1301(12) 0.2020(7) 0.058(3) Uani 0.617(6) 1 d D U P E 1
H26A H 0.3852 -0.1660 0.1891 0.069 Uiso 0.617(6) 1 calc R . P E 1
H26B H 0.4325 -0.0845 0.2310 0.069 Uiso 0.617(6) 1 calc R . P E 1
C27 C 0.3939(5) -0.1293(9) 0.0825(5) 0.052(3) Uani 0.617(6) 1 d D U P E 1
C28 C 0.3186(5) -0.1431(10) 0.0757(8) 0.071(5) Uani 0.617(6) 1 d D U P E 1
H28A H 0.2932 -0.1940 0.0591 0.106 Uiso 0.617(6) 1 calc R . P E 1
H28B H 0.2965 -0.1236 0.0417 0.106 Uiso 0.617(6) 1 calc R . P E 1
H28C H 0.3162 -0.1206 0.1217 0.106 Uiso 0.617(6) 1 calc R . P E 1
C29 C 0.4200(5) -0.1182(9) 0.0240(5) 0.052(3) Uani 0.617(6) 1 d D U P E 1
C30 C 0.3785(6) -0.1296(8) -0.0459(5) 0.062(3) Uani 0.617(6) 1 d D U P E 1
H30 H 0.3281 -0.1458 -0.0619 0.074 Uiso 0.617(6) 1 calc R . P E 1
N13 N 1.0949(5) 0.9556(3) 0.5133(4) 0.076(3) Uani 0.904(5) 1 d D U P A 1
N14 N 1.0566(6) 0.9040(4) 0.3777(4) 0.082(3) Uani 0.904(5) 1 d D U P A 1
N15 N 1.0999(3) 0.7769(4) 0.3960(4) 0.069(3) Uani 0.904(5) 1 d D U P A 1
H15A H 1.1502 0.7935 0.3985 0.083 Uiso 0.904(5) 1 calc R . P A 1
N16 N 1.1229(4) 0.8577(3) 0.5537(4) 0.053(2) Uani 0.904(5) 1 d D U P A 1
C46 C 1.1131(7) 1.0856(5) 0.5916(6) 0.087(3) Uani 0.904(5) 1 d D U P A 1
H46 H 1.1135 1.1297 0.6191 0.104 Uiso 0.904(5) 1 calc R . P A 1
C47 C 1.0945(7) 1.0690(4) 0.5193(6) 0.090(3) Uani 0.904(5) 1 d D U P A 1
H47 H 1.0923 1.1040 0.4987 0.108 Uiso 0.904(5) 1 calc R . P A 1
C48 C 1.0794(6) 0.9999(4) 0.4781(5) 0.075(3) Uani 0.904(5) 1 d D U P A 1
C49 C 1.0564(7) 0.9661(5) 0.4007(5) 0.084(3) Uani 0.904(5) 1 d D U P A 1
C50 C 1.0349(8) 1.0070(6) 0.3552(6) 0.107(5) Uani 0.904(5) 1 d D U P A 1
H50A H 1.0648 1.0112 0.3265 0.160 Uiso 0.904(5) 1 calc R . P A 1
H50B H 1.0408 1.0541 0.3852 0.160 Uiso 0.904(5) 1 calc R . P A 1
H50C H 0.9850 0.9823 0.3242 0.160 Uiso 0.904(5) 1 calc R . P A 1
C51 C 1.0357(6) 0.8616(5) 0.3025(5) 0.090(3) Uani 0.904(5) 1 d D U P A 1
H51A H 1.0457 0.8937 0.2763 0.108 Uiso 0.904(5) 1 calc R . P A 1
H51B H 0.9839 0.8352 0.2830 0.108 Uiso 0.904(5) 1 calc R . P A 1
C52 C 1.0734(6) 0.8106(5) 0.2905(5) 0.095(4) Uani 0.904(5) 1 d D U P A 1
H52A H 1.1252 0.8374 0.3112 0.114 Uiso 0.904(5) 1 calc R . P A 1
H52B H 1.0609 0.7885 0.2390 0.114 Uiso 0.904(5) 1 calc R . P A 1
C53 C 1.0583(6) 0.7526(5) 0.3205(5) 0.082(3) Uani 0.904(5) 1 d D U P A 1
H53A H 1.0071 0.7354 0.3131 0.098 Uiso 0.904(5) 1 calc R . P A 1
H53B H 1.0696 0.7127 0.2948 0.098 Uiso 0.904(5) 1 calc R . P A 1
C54 C 1.0967(5) 0.7228(4) 0.4279(5) 0.063(3) Uani 0.904(5) 1 d D U P A 1
H54A H 1.1063 0.6835 0.3987 0.075 Uiso 0.904(5) 1 calc R . P A 1
H54B H 1.0483 0.7040 0.4285 0.075 Uiso 0.904(5) 1 calc R . P A 1
C55 C 1.1499(5) 0.7512(5) 0.5023(4) 0.056(3) Uani 0.904(5) 1 d D U P A 1
H55A H 1.1590 0.7108 0.5138 0.067 Uiso 0.904(5) 1 calc R . P A 1
H55B H 1.1950 0.7819 0.5028 0.067 Uiso 0.904(5) 1 calc R . P A 1
C56 C 1.1312(6) 0.7924(4) 0.5607(5) 0.057(2) Uani 0.904(5) 1 d D U P A 1
H56A H 1.0864 0.7622 0.5612 0.069 Uiso 0.904(5) 1 calc R . P A 1
H56B H 1.1689 0.8041 0.6065 0.069 Uiso 0.904(5) 1 calc R . P A 1
C57 C 1.1299(6) 0.9114(5) 0.6046(4) 0.071(3) Uani 0.904(5) 1 d D U P A 1
C58 C 1.1437(8) 0.9139(7) 0.6784(5) 0.104(5) Uani 0.904(5) 1 d D U P A 1
H58A H 1.1050 0.8766 0.6796 0.156 Uiso 0.904(5) 1 calc R . P A 1
H58B H 1.1463 0.9599 0.7079 0.156 Uiso 0.904(5) 1 calc R . P A 1
H58C H 1.1887 0.9068 0.6964 0.156 Uiso 0.904(5) 1 calc R . P A 1
C59 C 1.1163(6) 0.9711(4) 0.5818(5) 0.074(3) Uani 0.904(5) 1 d D U P A 1
C60 C 1.1310(6) 1.0411(5) 0.6257(5) 0.091(3) Uani 0.904(5) 1 d D U P A 1
H60 H 1.1520 1.0566 0.6756 0.109 Uiso 0.904(5) 1 calc R . P A 1
N21 N 0.0383(5) 0.4571(5) -0.1006(10) 0.055(3) Uani 0.543(6) 1 d D U P F 1
N22 N 0.1503(8) 0.4437(5) -0.1235(16) 0.048(3) Uani 0.543(6) 1 d D U P F 1
N23 N 0.1987(5) 0.6030(5) -0.1064(5) 0.061(3) Uani 0.543(6) 1 d D U P F 1
H23 H 0.1791 0.5996 -0.1566 0.073 Uiso 0.543(6) 1 calc R . P F 1
N24 N 0.0612(6) 0.5890(5) -0.0676(9) 0.064(3) Uani 0.543(6) 1 d D U P F 1
C76 C -0.0790(6) 0.3540(6) -0.1189(10) 0.068(4) Uani 0.543(6) 1 d D U P F 1
H76 H -0.1208 0.3173 -0.1260 0.081 Uiso 0.543(6) 1 calc R . P F 1
C77 C -0.0215(6) 0.3366(5) -0.1276(6) 0.065(4) Uani 0.543(6) 1 d D U P F 1
H77 H -0.0231 0.2892 -0.1382 0.078 Uiso 0.543(6) 1 calc R . P F 1
C78 C 0.0385(6) 0.3893(5) -0.1206(10) 0.056(3) Uani 0.543(6) 1 d D U P F 1
C79 C 0.1056(7) 0.3862(6) -0.1298(12) 0.051(3) Uani 0.543(6) 1 d D U P F 1
C80 C 0.1180(8) 0.3175(6) -0.1401(12) 0.063(5) Uani 0.543(6) 1 d D U P F 1
H80A H 0.1257 0.3022 -0.1848 0.095 Uiso 0.543(6) 1 calc R . P F 1
H80B H 0.0765 0.2818 -0.1411 0.095 Uiso 0.543(6) 1 calc R . P F 1
H80C H 0.1600 0.3237 -0.1010 0.095 Uiso 0.543(6) 1 calc R . P F 1
C81 C 0.2201(7) 0.4512(8) -0.1307(14) 0.047(3) Uani 0.543(6) 1 d D U P F 1
H81A H 0.2161 0.4073 -0.1663 0.057 Uiso 0.543(6) 1 calc R . P F 1
H81B H 0.2548 0.4572 -0.0851 0.057 Uiso 0.543(6) 1 calc R . P F 1
C82 C 0.2473(9) 0.5122(7) -0.1522(11) 0.050(3) Uani 0.543(6) 1 d D U P F 1
H82A H 0.2121 0.5056 -0.1978 0.061 Uiso 0.543(6) 1 calc R . P F 1
H82B H 0.2916 0.5109 -0.1605 0.061 Uiso 0.543(6) 1 calc R . P F 1
C83 C 0.2627(6) 0.5847(7) -0.1009(11) 0.053(4) Uani 0.543(6) 1 d D U P F 1
H83A H 0.2847 0.5866 -0.0522 0.064 Uiso 0.543(6) 1 calc R . P F 1
H83B H 0.2972 0.6201 -0.1100 0.064 Uiso 0.543(6) 1 calc R . P F 1
C84 C 0.2101(6) 0.6753(6) -0.0646(9) 0.064(4) Uani 0.543(6) 1 d D U P F 1
H84A H 0.2454 0.7083 -0.0753 0.077 Uiso 0.543(6) 1 calc R . P F 1
H84B H 0.2301 0.6825 -0.0138 0.077 Uiso 0.543(6) 1 calc R . P F 1
C85 C 0.1427(7) 0.6920(6) -0.0789(9) 0.071(4) Uani 0.543(6) 1 d D U P F 1
H85A H 0.1563 0.7440 -0.0636 0.085 Uiso 0.543(6) 1 calc R . P F 1
H85B H 0.1172 0.6729 -0.1306 0.085 Uiso 0.543(6) 1 calc R . P F 1
C86 C 0.0908(8) 0.6658(5) -0.0453(9) 0.071(4) Uani 0.543(6) 1 d D U P F 1
H86A H 0.1151 0.6856 0.0067 0.085 Uiso 0.543(6) 1 calc R . P F 1
H86B H 0.0513 0.6837 -0.0569 0.085 Uiso 0.543(6) 1 calc R . P F 1
C87 C -0.0003(7) 0.5538(6) -0.0708(12) 0.063(3) Uani 0.543(6) 1 d D U P F 1
C88 C -0.0533(7) 0.5846(8) -0.0549(10) 0.075(6) Uani 0.543(6) 1 d D U P F 1
H88A H -0.0331 0.6179 -0.0061 0.113 Uiso 0.543(6) 1 calc R . P F 1
H88B H -0.0959 0.5468 -0.0609 0.113 Uiso 0.543(6) 1 calc R . P F 1
H88C H -0.0659 0.6094 -0.0872 0.113 Uiso 0.543(6) 1 calc R . P F 1
C89 C -0.0150(5) 0.4751(5) -0.0908(10) 0.061(3) Uani 0.543(6) 1 d D U P F 1
C90 C -0.0784(7) 0.4225(6) -0.1004(13) 0.068(4) Uani 0.543(6) 1 d D U P F 1
H90 H -0.1184 0.4335 -0.0946 0.081 Uiso 0.543(6) 1 calc R . P F 1
N5A N 0.4505(6) -0.0985(12) 0.0398(6) 0.051(4) Uani 0.383(6) 1 d D U P E 2
N6A N 0.5847(6) -0.0645(11) 0.0643(7) 0.057(4) Uani 0.383(6) 1 d D U P E 2
N7A N 0.5988(6) -0.1052(10) 0.1990(7) 0.058(4) Uani 0.383(6) 1 d D U P E 2
H7AA H 0.5961 -0.1551 0.1793 0.069 Uiso 0.383(6) 1 calc R . P E 2
N8A N 0.4364(7) -0.125(2) 0.1483(12) 0.053(3) Uani 0.383(6) 1 d D U P E 2
C16A C 0.3480(7) -0.1211(13) -0.0806(7) 0.062(4) Uani 0.383(6) 1 d D U P E 2
H16A H 0.3118 -0.1274 -0.1227 0.074 Uiso 0.383(6) 1 calc R . P E 2
C17A C 0.4178(7) -0.1007(18) -0.0772(8) 0.063(4) Uani 0.383(6) 1 d D U P E 2
H17A H 0.4290 -0.0944 -0.1167 0.075 Uiso 0.383(6) 1 calc R . P E 2
C18A C 0.4710(6) -0.0896(13) -0.0153(7) 0.057(3) Uani 0.383(6) 1 d D U P E 2
C19A C 0.5488(7) -0.0683(18) 0.0033(9) 0.057(4) Uani 0.383(6) 1 d D U P E 2
C20A C 0.5792(9) -0.0515(15) -0.0501(9) 0.080(7) Uani 0.383(6) 1 d D U P E 2
H20D H 0.6245 -0.0119 -0.0258 0.120 Uiso 0.383(6) 1 calc R . P E 2
H20E H 0.5460 -0.0388 -0.0827 0.120 Uiso 0.383(6) 1 calc R . P E 2
H20F H 0.5871 -0.0929 -0.0766 0.120 Uiso 0.383(6) 1 calc R . P E 2
C21A C 0.6628(6) -0.0407(11) 0.0947(10) 0.061(4) Uani 0.383(6) 1 d D U P E 2
H21C H 0.6819 0.0109 0.1200 0.073 Uiso 0.383(6) 1 calc R . P E 2
H21D H 0.6814 -0.0506 0.0558 0.073 Uiso 0.383(6) 1 calc R . P E 2
C22A C 0.6887(8) -0.0757(11) 0.1445(9) 0.063(4) Uani 0.383(6) 1 d D U P E 2
H22C H 0.7410 -0.0609 0.1585 0.075 Uiso 0.383(6) 1 calc R . P E 2
H22D H 0.6690 -0.1273 0.1186 0.075 Uiso 0.383(6) 1 calc R . P E 2
C23A C 0.6710(8) -0.0612(12) 0.2108(8) 0.060(4) Uani 0.383(6) 1 d D U P E 2
H23C H 0.7053 -0.0699 0.2473 0.072 Uiso 0.383(6) 1 calc R . P E 2
H23D H 0.6761 -0.0110 0.2290 0.072 Uiso 0.383(6) 1 calc R . P E 2
C24A C 0.5806(9) -0.0999(17) 0.2623(8) 0.058(4) Uani 0.383(6) 1 d D U P E 2
H24C H 0.5818 -0.0514 0.2839 0.069 Uiso 0.383(6) 1 calc R . P E 2
H24D H 0.6166 -0.1086 0.2971 0.069 Uiso 0.383(6) 1 calc R . P E 2
C25A C 0.5079(9) -0.1518(15) 0.2463(11) 0.055(4) Uani 0.383(6) 1 d D U P E 2
H25C H 0.5026 -0.1973 0.2123 0.066 Uiso 0.383(6) 1 calc R . P E 2
H25D H 0.5066 -0.1597 0.2905 0.066 Uiso 0.383(6) 1 calc R . P E 2
C26A C 0.4441(10) -0.1328(19) 0.2170(10) 0.055(4) Uani 0.383(6) 1 d D U P E 2
H26C H 0.4008 -0.1699 0.2121 0.065 Uiso 0.383(6) 1 calc R . P E 2
H26D H 0.4480 -0.0880 0.2510 0.065 Uiso 0.383(6) 1 calc R . P E 2
C27A C 0.3784(7) -0.1287(15) 0.1049(8) 0.052(4) Uani 0.383(6) 1 d D U P E 2
C28A C 0.3089(7) -0.1464(15) 0.1147(10) 0.057(6) Uani 0.383(6) 1 d D U P E 2
H28D H 0.2866 -0.1978 0.0989 0.086 Uiso 0.383(6) 1 calc R . P E 2
H28E H 0.2781 -0.1277 0.0869 0.086 Uiso 0.383(6) 1 calc R . P E 2
H28F H 0.3163 -0.1255 0.1647 0.086 Uiso 0.383(6) 1 calc R . P E 2
C29A C 0.3847(6) -0.1200(13) 0.0371(7) 0.052(3) Uani 0.383(6) 1 d D U P E 2
C30A C 0.3287(7) -0.1327(13) -0.0254(8) 0.058(4) Uani 0.383(6) 1 d D U P E 2
H30A H 0.2804 -0.1484 -0.0292 0.069 Uiso 0.383(6) 1 calc R . P E 2
N13A N 1.075(2) 0.9709(14) 0.4984(12) 0.081(5) Uani 0.096(5) 1 d D U P A 2
N14A N 1.103(2) 0.9196(15) 0.5970(10) 0.069(4) Uani 0.096(5) 1 d D U P A 2
N15A N 1.127(3) 0.8008(18) 0.4911(15) 0.061(4) Uani 0.096(5) 1 d D U P A 2
H15B H 1.1797 0.8261 0.5086 0.073 Uiso 0.096(5) 1 calc R . P A 2
N16A N 1.074(3) 0.8791(17) 0.3904(10) 0.087(6) Uani 0.096(5) 1 d D U P A 2
C46A C 1.067(4) 1.099(2) 0.512(2) 0.087(6) Uani 0.096(5) 1 d D U P A 2
H46A H 1.0574 1.1410 0.5169 0.104 Uiso 0.096(5) 1 calc R . P A 2
C47A C 1.094(5) 1.0844(17) 0.5729(17) 0.086(5) Uani 0.096(5) 1 d D U P A 2
H47A H 1.1134 1.1206 0.6181 0.104 Uiso 0.096(5) 1 calc R . P A 2
C48A C 1.091(3) 1.0161(15) 0.5659(13) 0.083(4) Uani 0.096(5) 1 d D U P A 2
C49A C 1.117(3) 0.9858(16) 0.6195(11) 0.077(4) Uani 0.096(5) 1 d D U P A 2
C50A C 1.144(5) 1.032(2) 0.6959(12) 0.065(11) Uani 0.096(5) 1 d D U P A 2
H50D H 1.1209 1.0060 0.7216 0.097 Uiso 0.096(5) 1 calc R . P A 2
H50E H 1.1321 1.0746 0.7001 0.097 Uiso 0.096(5) 1 calc R . P A 2
H50F H 1.1951 1.0441 0.7160 0.097 Uiso 0.096(5) 1 calc R . P A 2
C51A C 1.140(3) 0.8812(19) 0.634(2) 0.066(5) Uani 0.096(5) 1 d D U P A 2
H51C H 1.1426 0.8965 0.6838 0.079 Uiso 0.096(5) 1 calc R . P A 2
H51D H 1.1890 0.8936 0.6342 0.079 Uiso 0.096(5) 1 calc R . P A 2
C52A C 1.104(3) 0.8031(18) 0.601(2) 0.063(5) Uani 0.096(5) 1 d D U P A 2
H52C H 1.0518 0.7928 0.5825 0.076 Uiso 0.096(5) 1 calc R . P A 2
H52D H 1.1132 0.7828 0.6387 0.076 Uiso 0.096(5) 1 calc R . P A 2
C53A C 1.124(4) 0.765(2) 0.542(2) 0.058(5) Uani 0.096(5) 1 d D U P A 2
H53C H 1.1710 0.7618 0.5628 0.069 Uiso 0.096(5) 1 calc R . P A 2
H53D H 1.0891 0.7167 0.5174 0.069 Uiso 0.096(5) 1 calc R . P A 2
C54A C 1.117(3) 0.756(3) 0.4203(17) 0.067(5) Uani 0.096(5) 1 d D U P A 2
H54C H 1.1143 0.7082 0.4202 0.080 Uiso 0.096(5) 1 calc R . P A 2
H54D H 1.1585 0.7756 0.4078 0.080 Uiso 0.096(5) 1 calc R . P A 2
C55A C 1.050(3) 0.7510(15) 0.365(2) 0.077(5) Uani 0.096(5) 1 d D U P A 2
H55C H 1.0352 0.7064 0.3251 0.092 Uiso 0.096(5) 1 calc R . P A 2
H55D H 1.0126 0.7470 0.3860 0.092 Uiso 0.096(5) 1 calc R . P A 2
C56A C 1.054(5) 0.810(2) 0.3364(12) 0.085(4) Uani 0.096(5) 1 d D U P A 2
H56C H 1.0883 0.8120 0.3121 0.103 Uiso 0.096(5) 1 calc R . P A 2
H56D H 1.0065 0.7990 0.3008 0.103 Uiso 0.096(5) 1 calc R . P A 2
C57A C 1.060(3) 0.9313(19) 0.3774(12) 0.085(4) Uani 0.096(5) 1 d D U P A 2
C58A C 1.029(6) 0.932(3) 0.3053(13) 0.099(10) Uani 0.096(5) 1 d D U P A 2
H58D H 0.9987 0.8837 0.2731 0.149 Uiso 0.096(5) 1 calc R . P A 2
H58E H 1.0670 0.9501 0.2890 0.149 Uiso 0.096(5) 1 calc R . P A 2
H58F H 0.9998 0.9621 0.3062 0.149 Uiso 0.096(5) 1 calc R . P A 2
C59A C 1.066(4) 0.9888(19) 0.4423(14) 0.081(4) Uani 0.096(5) 1 d D U P A 2
C60A C 1.054(4) 1.053(2) 0.4455(18) 0.083(5) Uani 0.096(5) 1 d D U P A 2
H60A H 1.0384 1.0643 0.4045 0.099 Uiso 0.096(5) 1 calc R . P A 2
N21A N 0.0448(6) 0.4938(5) -0.0964(11) 0.056(4) Uani 0.457(6) 1 d D U P F 2
N22A N 0.1412(10) 0.4502(6) -0.1273(19) 0.046(3) Uani 0.457(6) 1 d D U P F 2
N23A N 0.2267(5) 0.6061(6) -0.1020(4) 0.058(4) Uani 0.457(6) 1 d D U P F 2
H23E H 0.2113 0.6036 -0.1522 0.070 Uiso 0.457(6) 1 calc R . P F 2
N24A N 0.0980(7) 0.6276(5) -0.0596(10) 0.065(4) Uani 0.457(6) 1 d D U P F 2
C76A C -0.0869(7) 0.4147(7) -0.1166(16) 0.068(4) Uani 0.457(6) 1 d D U P F 2
H76A H -0.1336 0.3865 -0.1236 0.081 Uiso 0.457(6) 1 calc R . P F 2
C77A C -0.0402(6) 0.3813(6) -0.1303(12) 0.064(3) Uani 0.457(6) 1 d D U P F 2
H77A H -0.0552 0.3312 -0.1478 0.076 Uiso 0.457(6) 1 calc R . P F 2
C78A C 0.0286(7) 0.4219(6) -0.1181(13) 0.055(3) Uani 0.457(6) 1 d D U P F 2
C79A C 0.0885(8) 0.4016(6) -0.1297(15) 0.054(3) Uani 0.457(6) 1 d D U P F 2
C80A C 0.0837(10) 0.3265(6) -0.1425(15) 0.065(6) Uani 0.457(6) 1 d D U P F 2
H80D H 0.0673 0.3007 -0.1934 0.098 Uiso 0.457(6) 1 calc R . P F 2
H80E H 0.0500 0.3045 -0.1230 0.098 Uiso 0.457(6) 1 calc R . P F 2
H80F H 0.1306 0.3253 -0.1195 0.098 Uiso 0.457(6) 1 calc R . P F 2
C81A C 0.2083(9) 0.4417(9) -0.1312(17) 0.049(3) Uani 0.457(6) 1 d D U P F 2
H81C H 0.1973 0.3950 -0.1668 0.059 Uiso 0.457(6) 1 calc R . P F 2
H81D H 0.2371 0.4426 -0.0849 0.059 Uiso 0.457(6) 1 calc R . P F 2
C82A C 0.2510(10) 0.4976(7) -0.1503(13) 0.051(4) Uani 0.457(6) 1 d D U P F 2
H82C H 0.2211 0.4972 -0.1959 0.061 Uiso 0.457(6) 1 calc R . P F 2
H82D H 0.2915 0.4847 -0.1581 0.061 Uiso 0.457(6) 1 calc R . P F 2
C83A C 0.2800(7) 0.5721(8) -0.0977(14) 0.054(4) Uani 0.457(6) 1 d D U P F 2
H83C H 0.2979 0.5712 -0.0494 0.065 Uiso 0.457(6) 1 calc R . P F 2
H83D H 0.3206 0.6003 -0.1063 0.065 Uiso 0.457(6) 1 calc R . P F 2
C84A C 0.2525(7) 0.6816(7) -0.0620(10) 0.065(4) Uani 0.457(6) 1 d D U P F 2
H84C H 0.2913 0.7060 -0.0753 0.078 Uiso 0.457(6) 1 calc R . P F 2
H84D H 0.2722 0.6896 -0.0110 0.078 Uiso 0.457(6) 1 calc R . P F 2
C85A C 0.1947(8) 0.7129(7) -0.0748(10) 0.069(4) Uani 0.457(6) 1 d D U P F 2
H85C H 0.2179 0.7644 -0.0615 0.083 Uiso 0.457(6) 1 calc R . P F 2
H85D H 0.1673 0.6937 -0.1261 0.083 Uiso 0.457(6) 1 calc R . P F 2
C86A C 0.1427(8) 0.7016(6) -0.0372(10) 0.071(4) Uani 0.457(6) 1 d D U P F 2
H86C H 0.1694 0.7193 0.0143 0.085 Uiso 0.457(6) 1 calc R . P F 2
H86D H 0.1119 0.7296 -0.0460 0.085 Uiso 0.457(6) 1 calc R . P F 2
C87A C 0.0345(7) 0.6062(6) -0.0606(14) 0.067(4) Uani 0.457(6) 1 d D U P F 2
C88A C -0.0042(9) 0.6535(8) -0.0393(13) 0.075(6) Uani 0.457(6) 1 d D U P F 2
H88D H 0.0293 0.6966 -0.0001 0.113 Uiso 0.457(6) 1 calc R . P F 2
H88E H -0.0410 0.6293 -0.0243 0.113 Uiso 0.457(6) 1 calc R . P F 2
H88F H -0.0262 0.6659 -0.0794 0.113 Uiso 0.457(6) 1 calc R . P F 2
C89A C 0.0015(7) 0.5267(6) -0.0834(14) 0.059(3) Uani 0.457(6) 1 d D U P F 2
C90A C -0.0688(6) 0.4872(7) -0.0934(12) 0.065(4) Uani 0.457(6) 1 d D U P F 2
H90A H -0.1016 0.5092 -0.0846 0.078 Uiso 0.457(6) 1 calc R . P F 2
C97A C 0.5694(15) 0.1942(15) 0.2459(17) 0.045(5) Uani 0.356(16) 1 d D U P B 2
N31A N 0.5465(14) 0.2215(13) 0.2083(16) 0.066(7) Uani 0.356(16) 1 d D U P B 2
N45A N 0.2629(16) 0.5395(12) 0.2560(12) 0.072(6) Uani 0.45(2) 1 d D U P D 2
C1A C 0.2855(19) 0.5655(14) 0.2201(15) 0.058(6) Uani 0.45(2) 1 d D U P D 2
C1B C 0.799(2) 0.759(3) 0.426(2) 0.053(6) Uani 0.270(15) 1 d . U P C 2
N36A N 0.7823(19) 0.800(2) 0.4546(18) 0.070(8) Uani 0.270(15) 1 d . U P C 2
O2A O 1.2055(17) 0.935(5) 0.509(5) 0.060(3) Uani 0.096(5) 1 d D U P A 2
H2AA H 1.22(2) 0.966(12) 0.492(13) 0.090 Uiso 0.096(5) 1 d DR . P A 2
H2AB H 1.243(12) 0.936(18) 0.538(17) 0.090 Uiso 0.096(5) 1 d DR . P A 2
Ni4A Ni 1.0935(10) 0.8852(9) 0.4916(8) 0.041(4) Uani 0.096(5) 1 d D U P A 2

loop_
_atom_site_aniso_label
_atom_site_aniso_U_11
_atom_site_aniso_U_22
_atom_site_aniso_U_33
_atom_site_aniso_U_23
_atom_site_aniso_U_13
_atom_site_aniso_U_12
Mo1 0.0420(5) 0.0304(4) 0.0293(4) 0.0071(3) 0.0070(4) 0.0037(3)
Mo2 0.0321(4) 0.0311(4) 0.0410(5) 0.0121(4) 0.0022(4) 0.0061(3)
Mo3 0.0328(4) 0.0402(5) 0.0317(4) 0.0037(3) 0.0074(3) 0.0085(4)
Ni1 0.0437(7) 0.0459(7) 0.0348(7) 0.0115(6) 0.0177(6) 0.0080(6)
Ni2 0.0978(12) 0.0346(7) 0.0478(8) 0.0059(6) 0.0382(8) 0.0008(7)
Ni3 0.0469(7) 0.0318(6) 0.0452(7) 0.0192(6) 0.0090(6) 0.0115(5)
Ni4 0.0354(8) 0.0363(11) 0.0665(16) 0.0236(11) -0.0040(10) 0.0031(8)
Ni5 0.0349(7) 0.0411(7) 0.0422(7) 0.0112(6) 0.0110(5) 0.0168(5)
Ni6 0.0621(10) 0.1061(13) 0.0397(8) 0.0059(8) 0.0087(7) 0.0523(9)
O1 0.114(7) 0.039(4) 0.064(5) 0.001(4) 0.052(5) 0.001(4)
O2 0.037(4) 0.053(5) 0.073(6) 0.034(5) -0.002(4) -0.003(4)
O3 0.117(8) 0.121(8) 0.037(4) 0.005(5) 0.010(5) 0.083(7)
N9 0.047(5) 0.044(5) 0.045(5) 0.021(4) 0.015(4) 0.015(4)
N10 0.064(6) 0.036(4) 0.040(5) 0.021(4) 0.018(4) 0.015(4)
N11 0.059(6) 0.058(5) 0.045(5) 0.024(4) 0.010(4) 0.022(5)
N12 0.045(5) 0.036(4) 0.051(5) 0.016(4) 0.004(4) 0.010(4)
N17 0.028(4) 0.039(4) 0.041(4) 0.013(4) 0.007(3) 0.012(3)
N20 0.029(4) 0.035(4) 0.054(5) 0.013(4) 0.008(4) 0.010(3)
N19 0.047(5) 0.051(5) 0.049(5) 0.011(4) 0.015(4) 0.020(4)
N18 0.037(4) 0.055(5) 0.042(5) 0.012(4) 0.010(4) 0.020(4)
N25 0.074(6) 0.047(5) 0.039(5) 0.017(4) 0.019(5) 0.002(5)
N26 0.047(5) 0.037(5) 0.038(4) 0.015(4) 0.012(4) 0.012(4)
N27 0.064(6) 0.052(5) 0.036(5) 0.016(4) 0.025(4) 0.014(4)
N28 0.049(6) 0.096(9) 0.096(9) 0.039(7) 0.012(6) 0.018(6)
N29 0.041(5) 0.052(5) 0.055(5) 0.022(4) 0.003(4) 0.008(4)
N30 0.080(7) 0.051(6) 0.044(5) 0.001(4) 0.032(5) 0.012(5)
N31 0.054(8) 0.050(8) 0.066(10) 0.020(7) -0.023(7) 0.006(6)
N32 0.055(5) 0.038(5) 0.071(6) 0.033(4) 0.024(5) 0.016(4)
N33 0.046(5) 0.040(5) 0.082(7) 0.029(5) 0.002(5) 0.014(4)
N34 0.029(4) 0.028(4) 0.049(5) 0.001(4) 0.005(4) 0.000(3)
N35 0.051(5) 0.052(5) 0.060(6) 0.030(5) 0.010(4) 0.010(4)
N36 0.051(7) 0.078(9) 0.053(7) -0.001(6) 0.012(6) 0.034(6)
N37 0.065(6) 0.106(8) 0.051(6) 0.029(6) 0.007(5) 0.039(6)
N38 0.054(6) 0.071(6) 0.043(5) 0.011(5) 0.010(4) 0.032(5)
N39 0.049(5) 0.047(5) 0.050(5) 0.014(4) 0.018(4) 0.021(4)
N40 0.034(5) 0.100(8) 0.047(5) 0.010(5) 0.012(4) 0.030(5)
N41 0.028(4) 0.064(5) 0.027(4) 0.014(4) 0.008(3) 0.011(4)
N42 0.076(6) 0.035(5) 0.049(5) 0.006(4) 0.025(5) 0.006(4)
N43 0.052(6) 0.077(7) 0.056(6) 0.010(5) 0.004(5) 0.033(5)
N44 0.112(9) 0.036(6) 0.106(9) 0.013(6) 0.043(7) 0.017(6)
N45 0.109(14) 0.045(8) 0.044(10) 0.011(7) 0.042(9) 0.006(9)
C31 0.059(7) 0.049(6) 0.053(7) 0.023(5) 0.003(6) 0.014(5)
C32 0.044(6) 0.039(6) 0.068(8) 0.019(5) 0.014(5) 0.013(5)
C33 0.047(6) 0.030(5) 0.052(6) 0.017(4) 0.016(5) 0.005(4)
C34 0.055(6) 0.037(5) 0.049(6) 0.019(5) 0.021(5) 0.017(5)
C35 0.071(8) 0.063(7) 0.071(8) 0.025(6) 0.029(7) 0.029(6)
C36 0.068(8) 0.059(7) 0.050(7) 0.028(6) 0.014(6) 0.015(6)
C37 0.083(9) 0.050(7) 0.041(6) 0.021(5) 0.006(6) 0.009(6)
C38 0.070(8) 0.061(7) 0.059(7) 0.033(6) 0.006(6) 0.012(6)
C39 0.039(6) 0.052(6) 0.067(7) 0.027(6) 0.007(5) 0.017(5)
C40 0.056(7) 0.075(8) 0.077(8) 0.041(7) 0.023(6) 0.040(6)
C41 0.068(8) 0.040(6) 0.074(8) 0.022(6) 0.022(6) 0.025(6)
C42 0.077(8) 0.027(5) 0.073(8) 0.014(5) 0.043(7) 0.020(5)
C43 0.069(8) 0.061(7) 0.063(8) -0.002(6) 0.006(6) 0.024(6)
C44 0.051(6) 0.036(5) 0.052(7) 0.019(5) 0.002(5) 0.011(5)
C45 0.055(7) 0.037(5) 0.040(6) 0.006(4) 0.000(5) 0.001(5)
C61 0.051(6) 0.056(7) 0.039(6) 0.006(5) 0.009(5) 0.021(5)
C62 0.040(6) 0.029(5) 0.051(6) 0.001(4) 0.003(5) 0.006(4)
C63 0.026(5) 0.052(6) 0.038(5) 0.008(5) 0.004(4) 0.005(4)
C64 0.039(6) 0.053(6) 0.055(7) 0.020(5) 0.015(5) 0.016(5)
C65 0.092(9) 0.039(6) 0.073(8) 0.009(6) 0.041(7) -0.001(6)
C66 0.050(6) 0.061(7) 0.053(7) 0.013(5) 0.022(5) 0.021(5)
C67 0.063(7) 0.084(9) 0.057(7) 0.030(6) 0.028(6) 0.041(7)
C68 0.069(7) 0.067(7) 0.043(6) 0.020(5) 0.025(5) 0.040(6)
C69 0.057(7) 0.045(6) 0.057(7) 0.011(5) 0.013(5) 0.027(5)
C70 0.048(6) 0.036(6) 0.057(7) -0.003(5) 0.007(5) 0.012(5)
C71 0.044(6) 0.040(6) 0.072(8) 0.016(5) 0.012(5) 0.017(5)
C72 0.030(5) 0.041(5) 0.038(5) 0.011(5) 0.001(4) 0.005(4)
C73 0.052(6) 0.058(7) 0.049(6) 0.018(5) 0.013(5) 0.008(5)
C74 0.025(5) 0.044(5) 0.044(6) 0.013(5) 0.004(4) 0.008(4)
C75 0.039(5) 0.058(7) 0.035(5) 0.014(5) 0.010(4) 0.013(5)
C91 0.048(6) 0.044(6) 0.027(5) 0.014(5) 0.015(4) -0.002(5)
C92 0.044(6) 0.039(6) 0.036(5) 0.017(4) 0.015(4) 0.020(5)
C93 0.036(5) 0.032(5) 0.048(6) 0.018(4) 0.017(5) 0.003(4)
C94 0.081(9) 0.042(6) 0.060(7) 0.015(5) 0.027(7) 0.025(6)
C95 0.039(5) 0.037(5) 0.030(5) 0.004(4) 0.004(4) -0.002(4)
C96 0.053(6) 0.032(5) 0.011(4) -0.006(4) -0.004(4) -0.001(4)
C97 0.041(7) 0.034(8) 0.049(10) 0.013(7) -0.005(7) 0.003(6)
C98 0.024(5) 0.060(7) 0.042(6) 0.026(5) 0.006(4) 0.010(5)
C99 0.041(6) 0.024(5) 0.062(6) 0.027(5) 0.005(5) 0.002(4)
C100 0.045(6) 0.024(4) 0.030(5) 0.009(4) 0.017(4) 0.009(4)
C101 0.038(5) 0.033(5) 0.051(6) 0.022(5) 0.004(5) 0.009(4)
C102 0.051(8) 0.058(9) 0.038(7) -0.001(7) 0.004(6) 0.029(7)
C103 0.048(6) 0.073(8) 0.060(7) 0.035(6) 0.016(6) 0.026(6)
C104 0.031(5) 0.031(5) 0.039(5) 0.009(4) -0.012(4) 0.001(4)
C105 0.049(6) 0.034(5) 0.033(5) 0.007(4) 0.013(4) 0.017(4)
C106 0.033(5) 0.045(6) 0.043(6) 0.002(5) 0.006(5) 0.015(4)
C107 0.049(6) 0.047(6) 0.049(6) 0.030(5) 0.029(5) 0.026(5)
C108 0.040(6) 0.034(5) 0.043(6) -0.002(4) 0.009(5) 0.009(4)
C109 0.033(5) 0.055(6) 0.036(5) 0.001(5) 0.009(4) 0.007(5)
C110 0.059(7) 0.059(7) 0.038(6) 0.013(5) 0.008(5) 0.017(6)
C111 0.105(14) 0.032(7) 0.020(9) 0.013(7) 0.018(9) 0.012(9)
N1 0.049(5) 0.041(4) 0.027(4) 0.011(3) 0.018(4) 0.011(4)
N2 0.056(5) 0.050(5) 0.033(4) 0.015(4) 0.022(4) 0.012(4)
N3 0.056(5) 0.042(5) 0.050(5) 0.013(4) 0.022(4) 0.006(4)
N4 0.039(5) 0.057(5) 0.032(4) 0.008(4) 0.013(4) 0.007(4)
C1 0.046(6) 0.055(7) 0.047(6) 0.011(5) 0.016(5) -0.006(5)
C2 0.035(6) 0.067(7) 0.040(6) 0.016(5) 0.009(5) 0.008(5)
C3 0.047(6) 0.061(7) 0.029(5) 0.016(5) 0.011(4) 0.016(5)
C4 0.067(7) 0.058(7) 0.036(6) 0.018(5) 0.015(5) 0.019(6)
C5 0.071(9) 0.086(9) 0.074(9) 0.041(8) -0.001(7) 0.012(7)
C6 0.075(8) 0.059(7) 0.040(6) 0.021(5) 0.017(6) 0.016(6)
C7 0.082(9) 0.076(8) 0.060(7) 0.038(7) 0.035(7) 0.018(7)
C8 0.068(8) 0.057(7) 0.064(7) 0.023(6) 0.038(6) 0.019(6)
C9 0.051(7) 0.065(8) 0.065(8) 0.009(6) 0.028(6) 0.002(6)
C10 0.042(6) 0.067(8) 0.070(8) 0.018(6) 0.028(6) 0.011(5)
C11 0.047(6) 0.069(8) 0.048(6) 0.007(6) 0.019(5) 0.005(6)
C12 0.050(6) 0.045(6) 0.035(5) 0.008(4) 0.015(5) 0.014(5)
C13 0.052(7) 0.069(7) 0.064(7) 0.029(6) 0.021(6) 0.026(6)
C14 0.043(5) 0.042(5) 0.028(5) 0.005(4) 0.014(4) 0.009(4)
C15 0.056(7) 0.050(6) 0.046(6) 0.013(5) 0.018(5) 0.015(5)
N5 0.075(6) 0.031(4) 0.028(4) 0.008(4) 0.015(5) 0.007(5)
N6 0.074(6) 0.035(5) 0.038(5) 0.005(4) 0.013(4) 0.006(5)
N7 0.076(5) 0.041(4) 0.036(6) 0.008(5) 0.014(5) 0.009(4)
N8 0.075(5) 0.032(4) 0.033(5) 0.005(5) 0.022(4) 0.009(5)
C16 0.091(6) 0.038(6) 0.031(5) 0.004(4) -0.002(5) 0.007(5)
C17 0.090(6) 0.037(5) 0.035(5) 0.002(4) 0.007(5) 0.008(5)
C18 0.082(5) 0.034(5) 0.028(4) 0.003(4) 0.012(4) 0.006(5)
C19 0.081(6) 0.031(5) 0.033(5) 0.004(4) 0.016(5) 0.004(5)
C20 0.089(11) 0.047(9) 0.049(9) 0.008(7) 0.019(8) 0.002(8)
C21 0.074(6) 0.043(6) 0.050(5) 0.004(5) 0.011(5) 0.004(5)
C22 0.075(6) 0.045(5) 0.051(6) 0.006(5) 0.006(5) 0.010(5)
C23 0.077(6) 0.044(5) 0.046(6) 0.006(5) 0.007(6) 0.011(5)
C24 0.078(6) 0.041(5) 0.034(5) 0.008(5) 0.019(5) 0.007(5)
C25 0.075(6) 0.045(5) 0.035(5) 0.005(4) 0.022(5) 0.009(5)
C26 0.077(6) 0.041(5) 0.039(5) 0.002(5) 0.022(5) 0.005(5)
C27 0.074(5) 0.033(4) 0.038(5) 0.004(5) 0.017(5) 0.011(5)
C28 0.073(9) 0.055(8) 0.063(10) 0.008(8) 0.026(8) 0.002(8)
C29 0.078(5) 0.033(4) 0.031(4) 0.009(4) 0.011(4) 0.008(5)
C30 0.083(6) 0.037(5) 0.038(5) 0.004(4) 0.002(5) 0.008(5)
N13 0.030(4) 0.034(4) 0.140(6) 0.020(4) 0.008(4) 0.007(3)
N14 0.048(5) 0.065(5) 0.121(6) 0.046(5) 0.015(5) 0.005(4)
N15 0.040(4) 0.077(5) 0.071(5) 0.018(4) 0.012(4) 0.006(4)
N16 0.026(4) 0.039(4) 0.084(5) 0.020(4) 0.010(4) 0.005(3)
C46 0.038(5) 0.045(5) 0.137(7) -0.001(5) 0.007(5) 0.010(4)
C47 0.044(5) 0.050(5) 0.143(6) 0.016(5) 0.011(5) 0.006(4)
C48 0.034(4) 0.037(4) 0.139(6) 0.030(4) 0.016(4) 0.005(4)
C49 0.038(4) 0.063(5) 0.133(6) 0.032(5) 0.014(5) 0.007(4)
C50 0.064(8) 0.096(9) 0.148(11) 0.071(9) -0.001(8) 0.021(7)
C51 0.058(5) 0.084(6) 0.103(6) 0.040(5) 0.010(5) 0.000(5)
C52 0.055(6) 0.099(7) 0.096(6) 0.029(6) 0.007(5) -0.003(5)
C53 0.046(5) 0.090(6) 0.081(6) 0.025(5) 0.010(5) -0.003(5)
C54 0.039(5) 0.055(5) 0.081(5) 0.019(4) 0.012(4) 0.010(4)
C55 0.040(5) 0.042(5) 0.079(5) 0.028(4) 0.011(4) 0.010(4)
C56 0.038(4) 0.047(5) 0.079(5) 0.030(4) 0.010(4) 0.006(4)
C57 0.025(4) 0.061(5) 0.097(5) 0.008(4) 0.009(4) 0.003(4)
C58 0.063(8) 0.099(10) 0.089(9) -0.012(8) 0.009(7) -0.005(7)
C59 0.033(4) 0.042(4) 0.119(5) 0.004(4) 0.018(4) 0.004(4)
C60 0.041(5) 0.058(5) 0.132(6) 0.003(5) 0.012(5) 0.001(4)
N21 0.023(4) 0.088(7) 0.042(5) 0.016(6) 0.001(4) 0.018(5)
N22 0.032(5) 0.063(5) 0.040(5) 0.013(4) 0.004(5) 0.016(4)
N23 0.054(6) 0.064(5) 0.052(5) 0.010(5) 0.007(5) 0.023(5)
N24 0.042(5) 0.089(6) 0.046(5) 0.007(5) 0.003(5) 0.029(5)
C76 0.034(5) 0.101(7) 0.047(6) 0.022(6) 0.004(5) 0.004(6)
C77 0.035(6) 0.094(7) 0.045(6) 0.025(6) 0.002(5) 0.004(6)
C78 0.029(5) 0.083(6) 0.041(5) 0.019(5) 0.000(4) 0.011(5)
C79 0.034(5) 0.069(6) 0.039(5) 0.019(5) 0.003(5) 0.011(5)
C80 0.031(10) 0.073(10) 0.062(10) 0.018(9) -0.003(9) 0.006(9)
C81 0.035(5) 0.063(5) 0.041(5) 0.012(5) 0.011(4) 0.020(4)
C82 0.042(5) 0.062(6) 0.044(5) 0.014(5) 0.012(5) 0.021(5)
C83 0.048(6) 0.063(6) 0.043(5) 0.010(5) 0.013(6) 0.023(5)
C84 0.054(6) 0.067(6) 0.056(5) 0.004(5) 0.011(6) 0.024(6)
C85 0.056(6) 0.080(6) 0.055(6) 0.006(6) 0.006(6) 0.024(5)
C86 0.051(6) 0.089(6) 0.053(5) 0.004(6) 0.005(5) 0.028(5)
C87 0.037(5) 0.093(6) 0.043(5) 0.007(6) 0.005(5) 0.026(5)
C88 0.055(10) 0.111(13) 0.041(9) 0.001(10) 0.011(8) 0.032(9)
C89 0.029(4) 0.096(6) 0.041(4) 0.012(5) 0.001(4) 0.018(4)
C90 0.035(5) 0.102(6) 0.043(6) 0.013(6) 0.004(5) 0.009(5)
N5A 0.081(7) 0.032(5) 0.029(5) 0.008(5) 0.016(6) 0.008(6)
N6A 0.082(6) 0.033(5) 0.036(5) 0.004(5) 0.013(5) 0.005(5)
N7A 0.073(6) 0.043(5) 0.042(7) 0.013(6) 0.014(6) 0.005(5)
N8A 0.076(5) 0.035(5) 0.036(5) 0.003(5) 0.022(5) 0.010(5)
C16A 0.090(7) 0.037(6) 0.036(6) 0.009(5) 0.000(6) 0.014(6)
C17A 0.091(6) 0.037(6) 0.035(5) 0.007(5) 0.002(5) 0.009(5)
C18A 0.085(5) 0.034(4) 0.032(4) 0.004(4) 0.011(4) 0.007(5)
C19A 0.086(6) 0.034(5) 0.033(5) 0.004(5) 0.013(5) 0.005(5)
C20A 0.103(14) 0.047(11) 0.061(12) 0.021(10) 0.016(11) -0.008(11)
C21A 0.078(6) 0.038(5) 0.042(5) 0.007(5) 0.012(5) 0.001(6)
C22A 0.075(6) 0.044(6) 0.046(5) 0.005(6) 0.012(5) 0.005(6)
C23A 0.074(6) 0.045(5) 0.044(6) 0.009(6) 0.013(6) 0.006(5)
C24A 0.073(7) 0.044(5) 0.043(6) 0.009(6) 0.019(6) 0.007(6)
C25A 0.074(7) 0.045(6) 0.038(6) 0.008(5) 0.022(6) 0.010(6)
C26A 0.075(6) 0.040(6) 0.038(6) 0.006(5) 0.021(5) 0.010(6)
C27A 0.075(6) 0.033(5) 0.038(6) 0.003(5) 0.019(5) 0.014(5)
C28A 0.075(12) 0.049(11) 0.041(11) 0.013(10) 0.021(10) 0.014(10)
C29A 0.078(6) 0.032(5) 0.034(5) 0.007(5) 0.012(5) 0.012(5)
C30A 0.084(7) 0.038(6) 0.036(6) 0.008(6) 0.008(6) 0.014(7)
N13A 0.036(6) 0.045(6) 0.138(7) 0.022(6) 0.013(6) 0.004(6)
N14A 0.030(6) 0.051(6) 0.101(6) 0.010(6) 0.013(6) 0.005(5)
N15A 0.038(5) 0.051(5) 0.082(6) 0.023(5) 0.010(5) 0.008(5)
N16A 0.051(7) 0.074(8) 0.114(8) 0.037(7) 0.013(7) 0.002(7)
C46A 0.041(8) 0.049(7) 0.141(8) 0.016(8) 0.012(8) 0.007(7)
C47A 0.040(7) 0.048(6) 0.138(7) 0.009(7) 0.011(7) 0.008(6)
C48A 0.036(5) 0.047(5) 0.133(6) 0.010(5) 0.012(5) 0.005(4)
C49A 0.033(5) 0.052(6) 0.117(6) 0.008(6) 0.014(6) 0.002(5)
C50A 0.030(15) 0.039(15) 0.114(16) 0.018(15) 0.026(15) 0.003(14)
C51A 0.031(6) 0.053(6) 0.092(7) 0.014(6) 0.011(6) 0.004(6)
C52A 0.038(7) 0.050(7) 0.086(8) 0.023(7) 0.009(7) 0.006(7)
C53A 0.038(6) 0.046(7) 0.081(7) 0.027(6) 0.010(6) 0.009(6)
C54A 0.039(6) 0.066(7) 0.079(7) 0.020(6) 0.012(6) 0.007(6)
C55A 0.045(6) 0.080(7) 0.082(7) 0.023(6) 0.011(6) 0.002(6)
C56A 0.051(6) 0.085(6) 0.095(6) 0.031(6) 0.011(6) 0.000(6)
C57A 0.047(6) 0.068(6) 0.122(6) 0.037(6) 0.014(6) 0.004(6)
C58A 0.057(13) 0.085(13) 0.129(13) 0.041(13) 0.007(13) 0.007(13)
C59A 0.038(6) 0.052(6) 0.133(7) 0.030(6) 0.014(6) 0.005(6)
C60A 0.038(6) 0.047(6) 0.139(7) 0.022(7) 0.014(7) 0.006(6)
N21A 0.024(5) 0.093(7) 0.042(5) 0.013(6) 0.011(4) 0.019(5)
N22A 0.032(5) 0.062(5) 0.039(5) 0.013(5) 0.009(5) 0.017(4)
N23A 0.051(6) 0.066(5) 0.048(5) 0.007(5) 0.013(5) 0.021(5)
N24A 0.046(6) 0.085(7) 0.050(5) 0.004(6) 0.010(5) 0.029(5)
C76A 0.034(5) 0.100(6) 0.046(6) 0.012(6) 0.005(5) 0.010(5)
C77A 0.033(5) 0.094(6) 0.045(5) 0.018(5) 0.005(5) 0.009(5)
C78A 0.028(4) 0.085(6) 0.041(5) 0.014(5) 0.005(4) 0.017(5)
C79A 0.034(5) 0.072(5) 0.043(5) 0.015(5) 0.003(5) 0.014(5)
C80A 0.050(11) 0.074(10) 0.052(9) 0.015(9) 0.004(10) 0.010(10)
C81A 0.036(5) 0.063(6) 0.042(5) 0.011(5) 0.009(5) 0.020(5)
C82A 0.040(5) 0.061(6) 0.046(5) 0.012(5) 0.009(5) 0.023(5)
C83A 0.045(6) 0.064(6) 0.045(5) 0.007(6) 0.009(6) 0.027(5)
C84A 0.058(7) 0.065(6) 0.055(6) 0.007(5) 0.008(6) 0.022(6)
C85A 0.056(6) 0.076(7) 0.057(6) 0.009(6) 0.006(6) 0.023(6)
C86A 0.055(6) 0.083(7) 0.052(6) 0.003(6) 0.004(6) 0.026(6)
C87A 0.045(5) 0.091(6) 0.048(5) 0.004(6) 0.008(5) 0.028(5)
C88A 0.063(11) 0.088(13) 0.058(11) -0.001(11) 0.015(10) 0.035(10)
C89A 0.032(5) 0.092(6) 0.043(5) 0.010(6) 0.005(4) 0.027(5)
C90A 0.035(5) 0.098(6) 0.043(5) 0.010(6) 0.004(5) 0.019(5)
C97A 0.040(8) 0.031(10) 0.050(11) 0.010(9) 0.003(9) 0.009(8)
N31A 0.054(10) 0.037(11) 0.071(12) 0.019(9) -0.013(10) -0.005(9)
N45A 0.102(15) 0.055(9) 0.047(11) 0.013(8) 0.035(10) 0.003(10)
C1A 0.099(14) 0.030(8) 0.040(11) 0.014(8) 0.030(10) 0.011(10)
C1B 0.053(10) 0.063(11) 0.038(9) 0.012(10) 0.007(8) 0.028(10)
N36A 0.056(13) 0.080(14) 0.059(13) -0.006(13) 0.010(11) 0.042(11)
O2A 0.037(4) 0.053(5) 0.073(6) 0.034(5) -0.002(4) -0.003(4)
Ni4A 0.049(7) 0.020(6) 0.024(7) -0.012(6) 0.002(6) -0.002(5)

loop_
_atom_type_symbol
_atom_type_description
_atom_type_scat_dispersion_real
_atom_type_scat_dispersion_imag
_atom_type_scat_source
C C 0.0033 0.0016 'International Tables Vol C Tables 4.2.6.8 and 6.1.1.4'
H H 0.0000 0.0000 'International Tables Vol C Tables 4.2.6.8 and 6.1.1.4'
Mo Mo -1.6832 0.6857 'International Tables Vol C Tables 4.2.6.8 and 6.1.1.4'
N N 0.0061 0.0033 'International Tables Vol C Tables 4.2.6.8 and 6.1.1.4'
Ni Ni 0.3393 1.1124 'International Tables Vol C Tables 4.2.6.8 and 6.1.1.4'
O O 0.0106 0.0060 'International Tables Vol C Tables 4.2.6.8 and 6.1.1.4'

loop_
_geom_angle_atom_site_label_1
_geom_angle_atom_site_label_2
_geom_angle_atom_site_label_3
_geom_angle
_geom_angle_site_symmetry_3
C91 Mo1 C92 148.6(3) .
C91 Mo1 C94 73.1(4) .
C91 Mo1 C95 83.5(3) .
C91 Mo1 C96 75.0(3) .
C91 Mo1 C97 97.8(6) .
C91 Mo1 C97A 79.2(9) .
C92 Mo1 C94 135.0(4) .
C92 Mo1 C95 98.2(3) .
C92 Mo1 C96 74.3(3) .
C92 Mo1 C97A 87.8(8) .
C93 Mo1 C91 134.2(3) .
C93 Mo1 C92 75.8(3) .
C93 Mo1 C94 73.1(4) .
C93 Mo1 C95 76.6(3) .
C93 Mo1 C96 139.3(3) .
C93 Mo1 C97 105.6(6) .
C93 Mo1 C97A 127.8(9) .
C94 Mo1 C95 105.1(4) .
C94 Mo1 C96 146.4(4) .
C94 Mo1 C97A 86.4(8) .
C95 Mo1 C96 81.1(3) .
C95 Mo1 C97A 155.5(10) .
C96 Mo1 C97A 77.8(9) .
C97 Mo1 C92 78.1(5) .
C97 Mo1 C94 79.8(5) .
C97 Mo1 C95 175.0(5) .
C97 Mo1 C96 94.6(6) .
C98 Mo2 C100 75.6(3) .
C98 Mo2 C101 139.9(4) .
C98 Mo2 C104 77.2(3) .
C98 Mo2 C1B 129.8(13) .
C99 Mo2 C98 134.7(3) .
C99 Mo2 C100 148.1(3) .
C99 Mo2 C101 74.5(3) .
C99 Mo2 C103 74.1(4) .
C99 Mo2 C104 83.1(4) .
C99 Mo2 C1B 78.5(12) .
C100 Mo2 C101 74.1(3) .
C100 Mo2 C104 97.7(3) .
C100 Mo2 C1B 87.8(10) .
C101 Mo2 C1B 74.3(11) .
C102 Mo2 C98 105.5(6) .
C102 Mo2 C99 97.6(5) .
C102 Mo2 C100 79.1(4) .
C102 Mo2 C101 93.8(5) .
C102 Mo2 C103 79.4(5) .
C102 Mo2 C104 175.0(5) .
C103 Mo2 C98 72.7(4) .
C103 Mo2 C100 134.8(4) .
C103 Mo2 C101 146.6(4) .
C103 Mo2 C104 105.5(4) .
C103 Mo2 C1B 88.5(10) .
C104 Mo2 C101 81.6(3) .
C104 Mo2 C1B 152.8(12) .
C105 Mo3 C106 131.1(3) .
C105 Mo3 C107 76.4(3) .
C105 Mo3 C108 75.5(3) .
C105 Mo3 C109 139.5(3) .
C105 Mo3 C110 71.9(4) .
C105 Mo3 C111 124.7(8) .
C105 Mo3 C1A 103.9(10) .
C106 Mo3 C107 150.5(3) .
C106 Mo3 C108 82.9(4) .
C106 Mo3 C109 75.9(3) .
C106 Mo3 C1A 101.8(10) .
C107 Mo3 C108 96.8(3) .
C107 Mo3 C109 75.0(3) .
C108 Mo3 C109 80.1(4) .
C110 Mo3 C106 73.8(4) .
C110 Mo3 C107 133.0(4) .
C110 Mo3 C108 107.4(4) .
C110 Mo3 C109 147.4(4) .
C110 Mo3 C111 84.5(7) .
C110 Mo3 C1A 78.2(8) .
C111 Mo3 C106 84.6(7) .
C111 Mo3 C107 86.2(6) .
C111 Mo3 C108 159.5(8) .
C111 Mo3 C109 81.1(7) .
C1A Mo3 C107 76.9(8) .
C1A Mo3 C108 173.6(8) .
C1A Mo3 C109 96.8(9) .
N27 Ni1 N41 175.7(3) 2_666
N1 Ni1 N27 93.1(3) .
N1 Ni1 N41 91.1(3) 2_666
N1 Ni1 N2 79.1(2) .
N1 Ni1 N3 178.1(3) .
N1 Ni1 N4 78.1(2) .
N2 Ni1 N27 86.8(3) .
N2 Ni1 N41 93.6(3) 2_666
N2 Ni1 N4 156.9(2) .
N3 Ni1 N27 88.7(3) .
N3 Ni1 N41 87.1(3) 2_666
N3 Ni1 N2 101.5(2) .
N3 Ni1 N4 101.4(2) .
N4 Ni1 N27 91.2(3) .
N4 Ni1 N41 90.1(3) 2_666
O1 Ni2 N5A 91.3(7) .
N25 Ni2 O1 173.8(4) .
N25 Ni2 N6 91.2(4) .
N25 Ni2 N7 90.1(3) .
N25 Ni2 N5A 94.8(7) .
N25 Ni2 N6A 93.2(6) .
N25 Ni2 N8A 89.4(12) .
N5 Ni2 O1 87.1(5) .
N5 Ni2 N25 99.1(5) .
N5 Ni2 N6 81.1(3) .
N5 Ni2 N7 169.6(5) .
N5 Ni2 N8 84.7(3) .
N6 Ni2 O1 88.7(4) .
N6 Ni2 N7 94.0(3) .
N7 Ni2 O1 83.6(3) .
N8 Ni2 O1 90.3(8) .
N8 Ni2 N25 91.3(8) .
N8 Ni2 N6 165.8(3) .
N8 Ni2 N7 99.9(3) .
N6A Ni2 O1 89.5(6) .
N6A Ni2 N5A 74.0(3) .
N6A Ni2 N8A 144.9(5) .
N7A Ni2 O1 79.0(7) .
N7A Ni2 N25 94.8(7) .
N7A Ni2 N5A 169.5(8) .
N7A Ni2 N6A 109.7(5) .
N7A Ni2 N8A 105.0(5) .
N8A Ni2 O1 91.7(13) .
N8A Ni2 N5A 70.9(4) .
N9 Ni3 N10 78.3(3) .
N9 Ni3 N11 177.9(3) .
N9 Ni3 N12 79.1(3) .
N9 Ni3 N26 90.5(3) .
N9 Ni3 N32 93.4(3) .
N10 Ni3 N26 90.2(3) .
N11 Ni3 N10 101.3(3) .
N11 Ni3 N26 87.5(3) .
N11 Ni3 N32 88.6(3) .
N12 Ni3 N10 157.2(3) .
N12 Ni3 N11 101.3(3) .
N12 Ni3 N26 93.3(3) .
N12 Ni3 N32 87.1(3) .
N32 Ni3 N10 90.9(3) .
N32 Ni3 N26 176.1(3) .
N33 Ni4 O2 174.6(4) .
N33 Ni4 N14 93.0(4) .
N13 Ni4 O2 86.4(4) .
N13 Ni4 N33 98.7(4) .
N13 Ni4 N14 80.4(3) .
N13 Ni4 N15 170.4(4) .
N13 Ni4 N16 80.9(3) .
N14 Ni4 O2 89.5(4) .
N15 Ni4 O2 84.2(3) .
N15 Ni4 N33 90.7(3) .
N15 Ni4 N14 97.7(3) .
N16 Ni4 O2 89.8(3) .
N16 Ni4 N33 89.3(3) .
N16 Ni4 N14 161.3(3) .
N16 Ni4 N15 100.8(3) .
N17 Ni5 N20 78.2(3) .
N17 Ni5 N19 177.1(3) .
N17 Ni5 N18 78.6(3) .
N17 Ni5 N34 89.9(3) .
N17 Ni5 N39 94.2(3) .
N20 Ni5 N18 156.7(3) .
N20 Ni5 N34 89.9(3) .
N20 Ni5 N39 91.7(3) .
N19 Ni5 N20 101.7(3) .
N19 Ni5 N18 101.6(3) .
N19 Ni5 N34 87.2(3) .
N19 Ni5 N39 88.7(3) .
N18 Ni5 N34 92.8(3) .
N18 Ni5 N39 87.2(3) .
N39 Ni5 N34 175.8(3) .
O3 Ni6 N23A 87.7(4) .
N40 Ni6 O3 173.9(4) .
N40 Ni6 N21 96.4(6) .
N40 Ni6 N22 87.5(9) .
N40 Ni6 N24 94.2(5) .
N40 Ni6 N23A 86.2(3) .
N40 Ni6 N24A 89.4(6) .
N21 Ni6 O3 89.7(6) .
N22 Ni6 O3 93.3(9) .
N22 Ni6 N21 74.5(3) .
N23 Ni6 O3 81.5(4) .
N23 Ni6 N40 92.5(4) .
N23 Ni6 N21 170.9(6) .
N23 Ni6 N22 103.7(4) .
N23 Ni6 N24 107.1(4) .
N24 Ni6 O3 88.2(5) .
N24 Ni6 N21 74.7(3) .
N24 Ni6 N22 149.1(4) .
N21A Ni6 O3 86.0(8) .
N21A Ni6 N40 100.0(8) .
N21A Ni6 N22A 89.8(4) .
N21A Ni6 N23A 170.7(6) .
N21A Ni6 N24A 81.6(4) .
N22A Ni6 O3 89.2(11) .
N22A Ni6 N40 91.8(11) .
N22A Ni6 N23A 97.0(4) .
N22A Ni6 N24A 171.4(4) .
N24A Ni6 O3 90.5(6) .
N24A Ni6 N23A 91.6(4) .
Ni2 O1 H1A 109(9) .
Ni2 O1 H1B 123(9) .
H1A O1 H1B 104.4(17) .
Ni4 O2 H2A 110(9) .
Ni4 O2 H2B 120(9) .
H2A O2 H2B 104.1(17) .
Ni6 O3 H3A 125(9) .
Ni6 O3 H3B 127(9) .
H3A O3 H3B 104.9(18) .
C33 N9 Ni3 118.6(7) .
C44 N9 Ni3 117.5(7) .
C44 N9 C33 123.6(9) .
C34 N10 Ni3 115.4(7) .
C34 N10 C36 122.4(9) .
C36 N10 Ni3 122.0(7) .
Ni3 N11 H11 105.7 .
C38 N11 Ni3 111.5(7) .
C38 N11 H11 105.7 .
C39 N11 Ni3 111.5(6) .
C39 N11 H11 105.7 .
C39 N11 C38 115.9(8) .
C41 N12 Ni3 120.7(7) .
C42 N12 Ni3 115.5(7) .
C42 N12 C41 123.1(9) .
C63 N17 Ni5 117.7(6) .
C63 N17 C74 122.9(8) .
C74 N17 Ni5 119.1(6) .
C71 N20 Ni5 121.5(7) .
C72 N20 Ni5 116.6(6) .
C72 N20 C71 121.7(8) .
Ni5 N19 H19 106.0 .
C68 N19 Ni5 113.1(6) .
C68 N19 H19 106.0 .
C68 N19 C69 113.7(8) .
C69 N19 Ni5 111.4(6) .
C69 N19 H19 106.0 .
C64 N18 Ni5 115.6(7) .
C64 N18 C66 124.4(9) .
C66 N18 Ni5 118.8(6) .
C91 N25 Ni2 160.2(8) .
C92 N26 Ni3 149.7(7) .
C93 N27 Ni1 166.2(8) .
C98 N32 Ni3 165.0(8) .
C99 N33 Ni4 159.8(9) .
C99 N33 Ni4A 167.3(9) .
C100 N34 Ni5 148.2(7) .
C105 N39 Ni5 166.5(8) .
C106 N40 Ni6 164.3(9) .
C107 N41 Ni1 150.9(7) 2_666
C32 C31 H31 118.6 .
C32 C31 C45 122.8(10) .
C45 C31 H31 118.6 .
C31 C32 H32 121.5 .
C31 C32 C33 116.9(10) .
C33 C32 H32 121.5 .
N9 C33 C32 119.7(9) .
N9 C33 C34 111.8(8) .
C32 C33 C34 128.4(9) .
N10 C34 C33 115.6(9) .
N10 C34 C35 125.3(9) .
C33 C34 C35 119.2(9) .
C34 C35 H35A 109.5 .
C34 C35 H35B 109.5 .
C34 C35 H35C 109.5 .
H35A C35 H35B 109.5 .
H35A C35 H35C 109.5 .
H35B C35 H35C 109.5 .
N10 C36 H36A 108.8 .
N10 C36 H36B 108.8 .
N10 C36 C37 113.6(9) .
H36A C36 H36B 107.7 .
C37 C36 H36A 108.8 .
C37 C36 H36B 108.8 .
C36 C37 H37A 107.4 .
C36 C37 H37B 107.4 .
C36 C37 C38 119.6(9) .
H37A C37 H37B 106.9 .
C38 C37 H37A 107.4 .
C38 C37 H37B 107.4 .
N11 C38 C37 111.5(8) .
N11 C38 H38A 109.3 .
N11 C38 H38B 109.3 .
C37 C38 H38A 109.3 .
C37 C38 H38B 109.3 .
H38A C38 H38B 108.0 .
N11 C39 H39A 109.2 .
N11 C39 H39B 109.2 .
N11 C39 C40 112.1(8) .
H39A C39 H39B 107.9 .
C40 C39 H39A 109.2 .
C40 C39 H39B 109.2 .
C39 C40 H40A 107.7 .
C39 C40 H40B 107.7 .
C39 C40 C41 118.4(10) .
H40A C40 H40B 107.1 .
C41 C40 H40A 107.7 .
C41 C40 H40B 107.7 .
N12 C41 C40 111.6(9) .
N12 C41 H41A 109.3 .
N12 C41 H41B 109.3 .
C40 C41 H41A 109.3 .
C40 C41 H41B 109.3 .
H41A C41 H41B 108.0 .
N12 C42 C43 127.2(10) .
N12 C42 C44 115.2(9) .
C43 C42 C44 117.4(10) .
C42 C43 H43A 109.5 .
C42 C43 H43B 109.5 .
C42 C43 H43C 109.5 .
H43A C43 H43B 109.5 .
H43A C43 H43C 109.5 .
H43B C43 H43C 109.5 .
N9 C44 C42 112.2(9) .
N9 C44 C45 119.4(10) .
C45 C44 C42 128.4(10) .
C31 C45 C44 117.5(10) .
C31 C45 H45 121.3 .
C44 C45 H45 121.3 .
C62 C61 H61 120.0 .
C62 C61 C75 120.1(9) .
C75 C61 H61 120.0 .
C61 C62 H62 120.6 .
C61 C62 C63 118.7(9) .
C63 C62 H62 120.6 .
N17 C63 C62 119.5(9) .
N17 C63 C64 113.1(8) .
C62 C63 C64 127.4(9) .
N18 C64 C63 114.5(9) .
N18 C64 C65 125.7(10) .
C63 C64 C65 119.7(9) .
C64 C65 H65A 109.5 .
C64 C65 H65B 109.5 .
C64 C65 H65C 109.5 .
H65A C65 H65B 109.5 .
H65A C65 H65C 109.5 .
H65B C65 H65C 109.5 .
N18 C66 H66A 109.3 .
N18 C66 H66B 109.3 .
H66A C66 H66B 107.9 .
C67 C66 N18 111.8(9) .
C67 C66 H66A 109.3 .
C67 C66 H66B 109.3 .
C66 C67 H67A 107.4 .
C66 C67 H67B 107.4 .
C66 C67 C68 119.7(9) .
H67A C67 H67B 106.9 .
C68 C67 H67A 107.4 .
C68 C67 H67B 107.4 .
N19 C68 C67 111.3(8) .
N19 C68 H68A 109.4 .
N19 C68 H68B 109.4 .
C67 C68 H68A 109.4 .
C67 C68 H68B 109.4 .
H68A C68 H68B 108.0 .
N19 C69 H69A 109.5 .
N19 C69 H69B 109.5 .
N19 C69 C70 110.9(8) .
H69A C69 H69B 108.0 .
C70 C69 H69A 109.5 .
C70 C69 H69B 109.5 .
C69 C70 H70A 107.2 .
C69 C70 H70B 107.2 .
C69 C70 C71 120.4(9) .
H70A C70 H70B 106.9 .
C71 C70 H70A 107.2 .
C71 C70 H70B 107.2 .
N20 C71 C70 112.1(8) .
N20 C71 H71A 109.2 .
N20 C71 H71B 109.2 .
C70 C71 H71A 109.2 .
C70 C71 H71B 109.2 .
H71A C71 H71B 107.9 .
N20 C72 C73 125.9(9) .
N20 C72 C74 114.8(8) .
C73 C72 C74 119.3(9) .
C72 C73 H73A 109.5 .
C72 C73 H73B 109.5 .
C72 C73 H73C 109.5 .
H73A C73 H73B 109.5 .
H73A C73 H73C 109.5 .
H73B C73 H73C 109.5 .
N17 C74 C72 110.9(8) .
N17 C74 C75 120.5(9) .
C75 C74 C72 128.6(9) .
C61 C75 H75 120.9 .
C74 C75 C61 118.3(9) .
C74 C75 H75 120.9 .
N25 C91 Mo1 174.7(9) .
N26 C92 Mo1 172.7(8) .
N27 C93 Mo1 177.4(9) .
N28 C94 Mo1 175.5(10) .
N29 C95 Mo1 177.8(8) .
N30 C96 Mo1 176.9(9) .
N31 C97 Mo1 177.3(18) .
N32 C98 Mo2 176.6(9) .
N33 C99 Mo2 175.0(10) .
N34 C100 Mo2 173.9(7) .
N35 C101 Mo2 177.1(8) .
N36 C102 Mo2 176.1(13) .
N37 C103 Mo2 178.2(10) .
N38 C104 Mo2 176.4(9) .
N39 C105 Mo3 178.5(8) .
N40 C106 Mo3 173.5(10) .
N41 C107 Mo3 171.3(8) .
N42 C108 Mo3 178.3(8) .
N43 C109 Mo3 176.3(9) .
N44 C110 Mo3 175.7(10) .
N45 C111 Mo3 177(2) .
C3 N1 Ni1 116.8(5) .
C14 N1 Ni1 118.4(5) .
C14 N1 C3 124.6(6) .
C4 N2 Ni1 115.4(5) .
C4 N2 C6 124.5(6) .
C6 N2 Ni1 119.3(5) .
Ni1 N3 H3 105.3 .
C8 N3 Ni1 112.6(5) .
C8 N3 H3 105.3 .
C9 N3 Ni1 112.0(5) .
C9 N3 H3 105.3 .
C9 N3 C8 115.4(6) .
C11 N4 Ni1 120.2(5) .
C12 N4 Ni1 116.3(5) .
C12 N4 C11 123.2(6) .
C2 C1 H1 118.7 .
C15 C1 H1 118.7 .
C15 C1 C2 122.5(7) .
C1 C2 H2 120.4 .
C3 C2 C1 119.1(7) .
C3 C2 H2 120.4 .
N1 C3 C2 117.3(7) .
N1 C3 C4 111.8(6) .
C2 C3 C4 130.9(7) .
N2 C4 C3 116.7(7) .
N2 C4 C5 125.3(7) .
C3 C4 C5 117.9(7) .
C4 C5 H5A 109.5 .
C4 C5 H5B 109.5 .
C4 C5 H5C 109.5 .
H5A C5 H5B 109.5 .
H5A C5 H5C 109.5 .
H5B C5 H5C 109.5 .
N2 C6 H6A 109.1 .
N2 C6 H6B 109.1 .
N2 C6 C7 112.6(6) .
H6A C6 H6B 107.8 .
C7 C6 H6A 109.1 .
C7 C6 H6B 109.1 .
C6 C7 H7A 108.0 .
C6 C7 H7B 108.0 .
C6 C7 C8 117.2(7) .
H7A C7 H7B 107.2 .
C8 C7 H7A 108.0 .
C8 C7 H7B 108.0 .
N3 C8 C7 112.9(6) .
N3 C8 H8A 109.0 .
N3 C8 H8B 109.0 .
C7 C8 H8A 109.0 .
C7 C8 H8B 109.0 .
H8A C8 H8B 107.8 .
N3 C9 H9A 109.0 .
N3 C9 H9B 109.0 .
N3 C9 C10 112.7(6) .
H9A C9 H9B 107.8 .
C10 C9 H9A 109.0 .
C10 C9 H9B 109.0 .
C9 C10 H10A 107.6 .
C9 C10 H10B 107.6 .
H10A C10 H10B 107.0 .
C11 C10 C9 118.9(7) .
C11 C10 H10A 107.6 .
C11 C10 H10B 107.6 .
N4 C11 C10 114.0(6) .
N4 C11 H11A 108.7 .
N4 C11 H11B 108.7 .
C10 C11 H11A 108.7 .
C10 C11 H11B 108.7 .
H11A C11 H11B 107.6 .
N4 C12 C13 125.4(7) .
N4 C12 C14 113.7(6) .
C13 C12 C14 120.9(6) .
C12 C13 H13A 109.5 .
C12 C13 H13B 109.5 .
C12 C13 H13C 109.5 .
H13A C13 H13B 109.5 .
H13A C13 H13C 109.5 .
H13B C13 H13C 109.5 .
N1 C14 C12 113.1(6) .
N1 C14 C15 120.0(7) .
C15 C14 C12 126.8(7) .
C1 C15 C14 116.5(7) .
C1 C15 H15 121.8 .
C14 C15 H15 121.8 .
C18 N5 Ni2 118.7(6) .
C29 N5 Ni2 115.4(6) .
C29 N5 C18 125.3(7) .
C19 N6 Ni2 111.0(6) .
C19 N6 C21 124.8(7) .
C21 N6 Ni2 124.1(6) .
Ni2 N7 H7 104.8 .
C23 N7 Ni2 115.0(7) .
C23 N7 H7 104.8 .
C24 N7 Ni2 110.3(7) .
C24 N7 H7 104.8 .
C24 N7 C23 115.8(7) .
C26 N8 Ni2 122.3(7) .
C27 N8 Ni2 112.4(6) .
C27 N8 C26 124.8(7) .
C17 C16 H16 118.6 .
C30 C16 H16 118.6 .
C30 C16 C17 122.8(8) .
C16 C17 H17 120.5 .
C18 C17 C16 118.9(8) .
C18 C17 H17 120.5 .
N5 C18 C17 116.9(7) .
N5 C18 C19 112.1(7) .
C17 C18 C19 131.0(8) .
N6 C19 C18 116.8(7) .
N6 C19 C20 124.6(8) .
C18 C19 C20 118.7(7) .
C19 C20 H20A 109.5 .
C19 C20 H20B 109.5 .
C19 C20 H20C 109.5 .
H20A C20 H20B 109.5 .
H20A C20 H20C 109.5 .
H20B C20 H20C 109.5 .
N6 C21 H21A 109.1 .
N6 C21 H21B 109.1 .
N6 C21 C22 112.4(7) .
H21A C21 H21B 107.9 .
C22 C21 H21A 109.1 .
C22 C21 H21B 109.1 .
C21 C22 H22A 108.2 .
C21 C22 H22B 108.2 .
C21 C22 C23 116.5(8) .
H22A C22 H22B 107.3 .
C23 C22 H22A 108.2 .
C23 C22 H22B 108.2 .
N7 C23 C22 113.3(7) .
N7 C23 H23A 108.9 .
N7 C23 H23B 108.9 .
C22 C23 H23A 108.9 .
C22 C23 H23B 108.9 .
H23A C23 H23B 107.7 .
N7 C24 H24A 109.2 .
N7 C24 H24B 109.2 .
N7 C24 C25 111.9(7) .
H24A C24 H24B 107.9 .
C25 C24 H24A 109.2 .
C25 C24 H24B 109.2 .
C24 C25 H25A 107.8 .
C24 C25 H25B 107.8 .
H25A C25 H25B 107.2 .
C26 C25 C24 117.9(7) .
C26 C25 H25A 107.8 .
C26 C25 H25B 107.8 .
N8 C26 C25 113.6(7) .
N8 C26 H26A 108.8 .
N8 C26 H26B 108.8 .
C25 C26 H26A 108.8 .
C25 C26 H26B 108.8 .
H26A C26 H26B 107.7 .
N8 C27 C28 124.3(8) .
N8 C27 C29 113.7(7) .
C28 C27 C29 121.9(8) .
C27 C28 H28A 109.5 .
C27 C28 H28B 109.5 .
C27 C28 H28C 109.5 .
H28A C28 H28B 109.5 .
H28A C28 H28C 109.5 .
H28B C28 H28C 109.5 .
N5 C29 C27 113.1(6) .
N5 C29 C30 119.5(7) .
C30 C29 C27 127.4(8) .
C16 C30 C29 116.6(8) .
C16 C30 H30 121.7 .
C29 C30 H30 121.7 .
C48 N13 Ni4 116.7(5) .
C59 N13 Ni4 117.1(5) .
C59 N13 C48 126.0(6) .
C49 N14 Ni4 113.4(6) .
C49 N14 C51 125.1(7) .
C51 N14 Ni4 121.5(5) .
Ni4 N15 H15A 103.8 .
C53 N15 Ni4 114.8(6) .
C53 N15 H15A 103.8 .
C54 N15 Ni4 112.4(5) .
C54 N15 H15A 103.8 .
C54 N15 C53 116.2(6) .
C56 N16 Ni4 120.3(5) .
C57 N16 Ni4 114.4(5) .
C57 N16 C56 125.1(7) .
C47 C46 H46 118.4 .
C60 C46 H46 118.4 .
C60 C46 C47 123.1(8) .
C46 C47 H47 121.0 .
C48 C47 C46 117.9(8) .
C48 C47 H47 121.0 .
N13 C48 C47 116.6(7) .
N13 C48 C49 112.5(6) .
C47 C48 C49 130.5(8) .
N14 C49 C48 116.9(7) .
N14 C49 C50 124.7(8) .
C48 C49 C50 118.4(7) .
C49 C50 H50A 109.5 .
C49 C50 H50B 109.5 .
C49 C50 H50C 109.5 .
H50A C50 H50B 109.5 .
H50A C50 H50C 109.5 .
H50B C50 H50C 109.5 .
N14 C51 H51A 108.9 .
N14 C51 H51B 108.9 .
N14 C51 C52 113.2(7) .
H51A C51 H51B 107.7 .
C52 C51 H51A 108.9 .
C52 C51 H51B 108.9 .
C51 C52 H52A 108.2 .
C51 C52 H52B 108.2 .
C51 C52 C53 116.3(8) .
H52A C52 H52B 107.4 .
C53 C52 H52A 108.2 .
C53 C52 H52B 108.2 .
N15 C53 C52 111.9(7) .
N15 C53 H53A 109.2 .
N15 C53 H53B 109.2 .
C52 C53 H53A 109.2 .
C52 C53 H53B 109.2 .
H53A C53 H53B 107.9 .
N15 C54 H54A 109.2 .
N15 C54 H54B 109.2 .
N15 C54 C55 111.9(6) .
H54A C54 H54B 107.9 .
C55 C54 H54A 109.2 .
C55 C54 H54B 109.2 .
C54 C55 H55A 107.8 .
C54 C55 H55B 107.8 .
H55A C55 H55B 107.1 .
C56 C55 C54 118.0(7) .
C56 C55 H55A 107.8 .
C56 C55 H55B 107.8 .
N16 C56 C55 113.5(6) .
N16 C56 H56A 108.9 .
N16 C56 H56B 108.9 .
C55 C56 H56A 108.9 .
C55 C56 H56B 108.9 .
H56A C56 H56B 107.7 .
N16 C57 C58 123.9(8) .
N16 C57 C59 113.9(7) .
C58 C57 C59 122.0(7) .
C57 C58 H58A 109.5 .
C57 C58 H58B 109.5 .
C57 C58 H58C 109.5 .
H58A C58 H58B 109.5 .
H58A C58 H58C 109.5 .
H58B C58 H58C 109.5 .
N13 C59 C57 113.5(6) .
N13 C59 C60 118.6(7) .
C60 C59 C57 127.6(7) .
C46 C60 C59 116.2(8) .
C46 C60 H60 121.9 .
C59 C60 H60 121.9 .
C78 N21 Ni6 117.1(5) .
C89 N21 Ni6 117.2(6) .
C89 N21 C78 125.4(7) .
C79 N22 Ni6 119.2(6) .
C79 N22 C81 124.7(7) .
C81 N22 Ni6 116.1(6) .
Ni6 N23 H23 104.8 .
C83 N23 Ni6 113.4(9) .
C83 N23 H23 104.8 .
C84 N23 Ni6 111.8(8) .
C84 N23 H23 104.8 .
C84 N23 C83 115.9(7) .
C86 N24 Ni6 114.2(6) .
C87 N24 Ni6 120.7(6) .
C87 N24 C86 125.1(7) .
C77 C76 H76 118.5 .
C90 C76 H76 118.5 .
C90 C76 C77 123.1(8) .
C76 C77 H77 120.5 .
C76 C77 C78 118.9(8) .
C78 C77 H77 120.5 .
N21 C78 C77 116.8(7) .
N21 C78 C79 112.3(7) .
C77 C78 C79 130.9(8) .
N22 C79 C78 116.7(7) .
N22 C79 C80 125.1(8) .
C78 C79 C80 118.0(8) .
C79 C80 H80A 109.5 .
C79 C80 H80B 109.5 .
C79 C80 H80C 109.5 .
H80A C80 H80B 109.5 .
H80A C80 H80C 109.5 .
H80B C80 H80C 109.5 .
N22 C81 H81A 109.0 .
N22 C81 H81B 109.0 .
N22 C81 C82 113.0(7) .
H81A C81 H81B 107.8 .
C82 C81 H81A 109.0 .
C82 C81 H81B 109.0 .
C81 C82 H82A 108.1 .
C81 C82 H82B 108.1 .
C81 C82 C83 116.6(8) .
H82A C82 H82B 107.3 .
C83 C82 H82A 108.1 .
C83 C82 H82B 108.1 .
N23 C83 C82 112.6(7) .
N23 C83 H83A 109.1 .
N23 C83 H83B 109.1 .
C82 C83 H83A 109.1 .
C82 C83 H83B 109.1 .
H83A C83 H83B 107.8 .
N23 C84 H84A 109.1 .
N23 C84 H84B 109.1 .
N23 C84 C85 112.6(7) .
H84A C84 H84B 107.8 .
C85 C84 H84A 109.1 .
C85 C84 H84B 109.1 .
C84 C85 H85A 107.7 .
C84 C85 H85B 107.7 .
H85A C85 H85B 107.1 .
C86 C85 C84 118.5(8) .
C86 C85 H85A 107.7 .
C86 C85 H85B 107.7 .
N24 C86 C85 114.1(8) .
N24 C86 H86A 108.7 .
N24 C86 H86B 108.7 .
C85 C86 H86A 108.7 .
C85 C86 H86B 108.7 .
H86A C86 H86B 107.6 .
N24 C87 C88 125.1(8) .
N24 C87 C89 113.7(7) .
C88 C87 C89 121.2(8) .
C87 C88 H88A 109.5 .
C87 C88 H88B 109.5 .
C87 C88 H88C 109.5 .
H88A C88 H88B 109.5 .
H88A C88 H88C 109.5 .
H88B C88 H88C 109.5 .
N21 C89 C87 113.4(7) .
N21 C89 C90 119.6(7) .
C90 C89 C87 127.0(8) .
C76 C90 C89 116.2(8) .
C76 C90 H90 121.9 .
C89 C90 H90 121.9 .
C18A N5A Ni2 114.3(6) .
C29A N5A Ni2 119.6(6) .
C29A N5A C18A 125.2(7) .
C19A N6A Ni2 122.0(7) .
C19A N6A C21A 125.5(8) .
C21A N6A Ni2 112.5(7) .
Ni2 N7A H7AA 105.7 .
C23A N7A Ni2 109.5(11) .
C23A N7A H7AA 105.7 .
C24A N7A Ni2 113.7(12) .
C24A N7A H7AA 105.7 .
C24A N7A C23A 115.7(8) .
C26A N8A Ni2 113.5(8) .
C27A N8A Ni2 121.8(6) .
C27A N8A C26A 124.2(8) .
C17A C16A H16A 118.5 .
C30A C16A H16A 118.5 .
C30A C16A C17A 122.9(8) .
C16A C17A H17A 120.6 .
C16A C17A C18A 118.8(8) .
C18A C17A H17A 120.6 .
N5A C18A C17A 117.0(8) .
N5A C18A C19A 112.2(7) .
C17A C18A C19A 130.7(8) .
N6A C19A C18A 116.7(8) .
N6A C19A C20A 125.3(9) .
C18A C19A C20A 118.0(8) .
C19A C20A H20D 109.5 .
C19A C20A H20E 109.5 .
C19A C20A H20F 109.5 .
H20D C20A H20E 109.5 .
H20D C20A H20F 109.5 .
H20E C20A H20F 109.5 .
N6A C21A H21C 109.0 .
N6A C21A H21D 109.0 .
N6A C21A C22A 113.1(8) .
H21C C21A H21D 107.8 .
C22A C21A H21C 109.0 .
C22A C21A H21D 109.0 .
C21A C22A H22C 108.1 .
C21A C22A H22D 108.1 .
C21A C22A C23A 116.6(8) .
H22C C22A H22D 107.3 .
C23A C22A H22C 108.1 .
C23A C22A H22D 108.1 .
N7A C23A C22A 112.7(8) .
N7A C23A H23C 109.1 .
N7A C23A H23D 109.1 .
C22A C23A H23C 109.1 .
C22A C23A H23D 109.1 .
H23C C23A H23D 107.8 .
N7A C24A H24C 109.2 .
N7A C24A H24D 109.2 .
N7A C24A C25A 112.2(8) .
H24C C24A H24D 107.9 .
C25A C24A H24C 109.2 .
C25A C24A H24D 109.2 .
C24A C25A H25C 107.8 .
C24A C25A H25D 107.8 .
H25C C25A H25D 107.2 .
C26A C25A C24A 117.8(8) .
C26A C25A H25C 107.8 .
C26A C25A H25D 107.8 .
N8A C26A C25A 113.5(8) .
N8A C26A H26C 108.9 .
N8A C26A H26D 108.9 .
C25A C26A H26C 108.9 .
C25A C26A H26D 108.9 .
H26C C26A H26D 107.7 .
N8A C27A C28A 124.8(8) .
N8A C27A C29A 113.5(7) .
C28A C27A C29A 121.5(8) .
C27A C28A H28D 109.5 .
C27A C28A H28E 109.5 .
C27A C28A H28F 109.5 .
H28D C28A H28E 109.5 .
H28D C28A H28F 109.5 .
H28E C28A H28F 109.5 .
N5A C29A C27A 113.2(7) .
N5A C29A C30A 119.5(8) .
C30A C29A C27A 127.2(8) .
C16A C30A C29A 116.4(8) .
C16A C30A H30A 121.8 .
C29A C30A H30A 121.8 .
C48A N13A Ni4A 115.9(9) .
C59A N13A C48A 124.8(9) .
C59A N13A Ni4A 117.0(8) .
C49A N14A C51A 125.5(10) .
C49A N14A Ni4A 109.8(13) .
C51A N14A Ni4A 109(2) .
C53A N15A H15B 99.3 .
C53A N15A Ni4A 123.3(10) .
C54A N15A H15B 99.3 .
C54A N15A C53A 115.8(9) .
C54A N15A Ni4A 113.1(14) .
Ni4A N15A H15B 99.3 .
C56A N16A Ni4A 118.2(13) .
C57A N16A C56A 124.0(10) .
C57A N16A Ni4A 114.5(10) .
C47A C46A H46A 118.8 .
C60A C46A H46A 118.8 .
C60A C46A C47A 122.5(10) .
C46A C47A H47A 120.8 .
C48A C47A C46A 118.3(10) .
C48A C47A H47A 120.8 .
N13A C48A C47A 116.4(9) .
N13A C48A C49A 111.6(8) .
C47A C48A C49A 130.7(10) .
N14A C49A C48A 116.1(9) .
N14A C49A C50A 124.8(10) .
C48A C49A C50A 118.0(9) .
C49A C50A H50D 109.5 .
C49A C50A H50E 109.5 .
C49A C50A H50F 109.5 .
H50D C50A H50E 109.5 .
H50D C50A H50F 109.5 .
H50E C50A H50F 109.5 .
N14A C51A H51C 109.0 .
N14A C51A H51D 109.0 .
N14A C51A C52A 112.9(8) .
H51C C51A H51D 107.8 .
C52A C51A H51C 109.0 .
C52A C51A H51D 109.0 .
C51A C52A H52C 108.1 .
C51A C52A H52D 108.1 .
C51A C52A C53A 116.8(9) .
H52C C52A H52D 107.3 .
C53A C52A H52C 108.1 .
C53A C52A H52D 108.1 .
N15A C53A C52A 112.8(8) .
N15A C53A H53C 109.0 .
N15A C53A H53D 109.0 .
C52A C53A H53C 109.0 .
C52A C53A H53D 109.0 .
H53C C53A H53D 107.8 .
N15A C54A H54C 109.2 .
N15A C54A H54D 109.2 .
N15A C54A C55A 112.1(8) .
H54C C54A H54D 107.9 .
C55A C54A H54C 109.2 .
C55A C54A H54D 109.2 .
C54A C55A H55C 107.8 .
C54A C55A H55D 107.8 .
H55C C55A H55D 107.1 .
C56A C55A C54A 118.0(9) .
C56A C55A H55C 107.8 .
C56A C55A H55D 107.8 .
N16A C56A C55A 113.7(8) .
N16A C56A H56C 108.8 .
N16A C56A H56D 108.8 .
C55A C56A H56C 108.8 .
C55A C56A H56D 108.8 .
H56C C56A H56D 107.7 .
N16A C57A C58A 124.1(10) .
N16A C57A C59A 113.7(7) .
C58A C57A C59A 121.4(9) .
C57A C58A H58D 109.5 .
C57A C58A H58E 109.5 .
C57A C58A H58F 109.5 .
H58D C58A H58E 109.5 .
H58D C58A H58F 109.5 .
H58E C58A H58F 109.5 .
N13A C59A C57A 113.1(8) .
N13A C59A C60A 119.1(9) .
C60A C59A C57A 127.4(8) .
C46A C60A C59A 115.8(9) .
C46A C60A H60A 122.1 .
C59A C60A H60A 122.1 .
C78A N21A Ni6 112.5(6) .
C89A N21A Ni6 121.8(7) .
C89A N21A C78A 125.5(7) .
C79A N22A Ni6 108.3(6) .
C79A N22A C81A 124.7(8) .
C81A N22A Ni6 125.5(9) .
Ni6 N23A H23E 103.2 .
C83A N23A Ni6 110.8(10) .
C83A N23A H23E 103.2 .
C84A N23A Ni6 117.5(8) .
C84A N23A H23E 103.2 .
C84A N23A C83A 116.4(7) .
C86A N24A Ni6 126.0(7) .
C87A N24A Ni6 109.1(6) .
C87A N24A C86A 124.9(8) .
C77A C76A H76A 118.5 .
C90A C76A H76A 118.5 .
C90A C76A C77A 123.1(8) .
C76A C77A H77A 120.5 .
C78A C77A C76A 118.9(8) .
C78A C77A H77A 120.5 .
N21A C78A C77A 116.7(8) .
N21A C78A C79A 112.1(7) .
C77A C78A C79A 131.0(8) .
N22A C79A C78A 116.8(8) .
N22A C79A C80A 124.7(8) .
C78A C79A C80A 118.5(8) .
C79A C80A H80D 109.5 .
C79A C80A H80E 109.5 .
C79A C80A H80F 109.5 .
H80D C80A H80E 109.5 .
H80D C80A H80F 109.5 .
H80E C80A H80F 109.5 .
N22A C81A H81C 109.0 .
N22A C81A H81D 108.9 .
N22A C81A C82A 113.1(7) .
H81C C81A H81D 107.8 .
C82A C81A H81C 109.0 .
C82A C81A H81D 109.0 .
C81A C82A H82C 108.1 .
C81A C82A H82D 108.1 .
C81A C82A C83A 116.7(8) .
H82C C82A H82D 107.3 .
C83A C82A H82C 108.1 .
C83A C82A H82D 108.1 .
N23A C83A C82A 112.6(7) .
N23A C83A H83C 109.1 .
N23A C83A H83D 109.1 .
C82A C83A H83C 109.1 .
C82A C83A H83D 109.1 .
H83C C83A H83D 107.8 .
N23A C84A H84C 109.1 .
N23A C84A H84D 109.1 .
N23A C84A C85A 112.4(8) .
H84C C84A H84D 107.8 .
C85A C84A H84C 109.1 .
C85A C84A H84D 109.1 .
C84A C85A H85C 107.8 .
C84A C85A H85D 107.8 .
H85C C85A H85D 107.1 .
C86A C85A C84A 118.0(8) .
C86A C85A H85C 107.8 .
C86A C85A H85D 107.8 .
N24A C86A C85A 113.2(8) .
N24A C86A H86C 108.9 .
N24A C86A H86D 108.9 .
C85A C86A H86C 108.9 .
C85A C86A H86D 108.9 .
H86C C86A H86D 107.7 .
N24A C87A C88A 124.4(8) .
N24A C87A C89A 113.9(7) .
C88A C87A C89A 121.7(8) .
C87A C88A H88D 109.5 .
C87A C88A H88E 109.5 .
C87A C88A H88F 109.5 .
H88D C88A H88E 109.5 .
H88D C88A H88F 109.5 .
H88E C88A H88F 109.5 .
N21A C89A C87A 113.2(7) .
N21A C89A C90A 119.5(8) .
C90A C89A C87A 127.2(8) .
C76A C90A C89A 116.2(8) .
C76A C90A H90A 121.9 .
C89A C90A H90A 121.9 .
N31A C97A Mo1 173(3) .
N45A C1A Mo3 178(3) .
N36A C1B Mo2 171(4) .
H2AA O2A H2AB 104.6(18) .
Ni4A O2A H2AA 123(10) .
Ni4A O2A H2AB 131(10) .
N33 Ni4A O2A 158(3) .
N13A Ni4A N33 101.5(16) .
N13A Ni4A N14A 80.3(8) .
N13A Ni4A N15A 173(2) .
N13A Ni4A N16A 81.0(10) .
N13A Ni4A O2A 93(3) .
N14A Ni4A N33 101.6(13) .
N14A Ni4A O2A 97(3) .
N15A Ni4A N33 85.9(16) .
N15A Ni4A N14A 97.9(11) .
N15A Ni4A O2A 80(3) .
N16A Ni4A N33 79.8(16) .
N16A Ni4A N14A 161.1(17) .
N16A Ni4A N15A 101.0(9) .
N16A Ni4A O2A 86(3) .

loop_
_geom_bond_atom_site_label_1
_geom_bond_atom_site_label_2
_geom_bond_distance
_geom_bond_site_symmetry_2
Mo1 C91 2.141(10) .
Mo1 C92 2.146(10) .
Mo1 C93 2.141(10) .
Mo1 C94 2.152(13) .
Mo1 C95 2.169(10) .
Mo1 C96 2.178(11) .
Mo1 C97 2.143(14) .
Mo1 C97A 2.24(2) .
Mo2 C98 2.135(10) .
Mo2 C99 2.119(9) .
Mo2 C100 2.163(9) .
Mo2 C101 2.170(9) .
Mo2 C102 2.118(15) .
Mo2 C103 2.130(11) .
Mo2 C104 2.170(11) .
Mo2 C1B 2.37(5) .
Mo3 C105 2.100(10) .
Mo3 C106 2.159(10) .
Mo3 C107 2.172(11) .
Mo3 C108 2.175(11) .
Mo3 C109 2.189(11) .
Mo3 C110 2.140(11) .
Mo3 C111 2.149(18) .
Mo3 C1A 2.17(2) .
Ni1 N27 2.066(8) .
Ni1 N41 2.108(8) 2_666
Ni1 N1 1.974(6) .
Ni1 N2 2.057(6) .
Ni1 N3 2.009(6) .
Ni1 N4 2.064(6) .
Ni2 O1 2.194(8) .
Ni2 N25 2.036(9) .
Ni2 N5 1.833(7) .
Ni2 N6 2.113(8) .
Ni2 N7 2.156(8) .
Ni2 N8 1.955(8) .
Ni2 N5A 2.220(10) .
Ni2 N6A 2.055(10) .
Ni2 N7A 1.766(11) .
Ni2 N8A 2.187(11) .
Ni3 N9 1.964(8) .
Ni3 N10 2.065(8) .
Ni3 N11 2.042(8) .
Ni3 N12 2.041(9) .
Ni3 N26 2.116(8) .
Ni3 N32 2.060(8) .
Ni4 O2 2.186(8) .
Ni4 N33 2.069(9) .
Ni4 N13 1.917(7) .
Ni4 N14 2.077(7) .
Ni4 N15 2.052(7) .
Ni4 N16 2.026(7) .
Ni5 N17 1.956(7) .
Ni5 N20 2.049(8) .
Ni5 N19 2.033(8) .
Ni5 N18 2.066(8) .
Ni5 N34 2.110(8) .
Ni5 N39 2.071(8) .
Ni6 O3 2.174(8) .
Ni6 N40 2.049(9) .
Ni6 N21 2.134(8) .
Ni6 N22 2.125(8) .
Ni6 N23 1.844(8) .
Ni6 N24 2.069(8) .
Ni6 N21A 1.735(9) .
Ni6 N22A 1.912(10) .
Ni6 N23A 2.247(9) .
Ni6 N24A 2.141(9) .
O1 H1A 0.840(10) .
O1 H1B 0.841(11) .
O2 H2A 0.843(11) .
O2 H2B 0.841(11) .
O3 H3A 0.839(11) .
O3 H3B 0.839(11) .
N9 C33 1.326(12) .
N9 C44 1.320(12) .
N10 C34 1.268(12) .
N10 C36 1.405(11) .
N11 H11 1.0000 .
N11 C38 1.480(13) .
N11 C39 1.477(12) .
N12 C41 1.469(12) .
N12 C42 1.263(13) .
N17 C63 1.328(11) .
N17 C74 1.331(11) .
N20 C71 1.464(11) .
N20 C72 1.261(11) .
N19 H19 1.0000 .
N19 C68 1.476(12) .
N19 C69 1.484(12) .
N18 C64 1.268(12) .
N18 C66 1.495(12) .
N25 C91 1.162(12) .
N26 C92 1.151(11) .
N27 C93 1.137(11) .
N28 C94 1.161(14) .
N29 C95 1.166(11) .
N30 C96 1.158(12) .
N31 C97 1.163(12) .
N32 C98 1.151(11) .
N33 C99 1.150(11) .
N33 Ni4A 2.17(2) .
N34 C100 1.154(11) .
N35 C101 1.142(11) .
N36 C102 1.158(17) .
N37 C103 1.186(13) .
N38 C104 1.160(12) .
N39 C105 1.166(11) .
N40 C106 1.124(11) .
N41 Ni1 2.108(8) 2_666
N41 C107 1.147(11) .
N42 C108 1.155(12) .
N43 C109 1.156(12) .
N44 C110 1.187(13) .
N45 C111 1.167(12) .
C31 H31 0.9500 .
C31 C32 1.368(14) .
C31 C45 1.368(15) .
C32 H32 0.9500 .
C32 C33 1.420(13) .
C33 C34 1.503(13) .
C34 C35 1.510(14) .
C35 H35A 0.9800 .
C35 H35B 0.9800 .
C35 H35C 0.9800 .
C36 H36A 0.9900 .
C36 H36B 0.9900 .
C36 C37 1.522(15) .
C37 H37A 0.9900 .
C37 H37B 0.9900 .
C37 C38 1.548(16) .
C38 H38A 0.9900 .
C38 H38B 0.9900 .
C39 H39A 0.9900 .
C39 H39B 0.9900 .
C39 C40 1.498(14) .
C40 H40A 0.9900 .
C40 H40B 0.9900 .
C40 C41 1.507(15) .
C41 H41A 0.9900 .
C41 H41B 0.9900 .
C42 C43 1.499(14) .
C42 C44 1.510(14) .
C43 H43A 0.9800 .
C43 H43B 0.9800 .
C43 H43C 0.9800 .
C44 C45 1.417(13) .
C45 H45 0.9500 .
C61 H61 0.9500 .
C61 C62 1.380(14) .
C61 C75 1.396(14) .
C62 H62 0.9500 .
C62 C63 1.400(13) .
C63 C64 1.497(13) .
C64 C65 1.501(14) .
C65 H65A 0.9800 .
C65 H65B 0.9800 .
C65 H65C 0.9800 .
C66 H66A 0.9900 .
C66 H66B 0.9900 .
C66 C67 1.483(15) .
C67 H67A 0.9900 .
C67 H67B 0.9900 .
C67 C68 1.527(14) .
C68 H68A 0.9900 .
C68 H68B 0.9900 .
C69 H69A 0.9900 .
C69 H69B 0.9900 .
C69 C70 1.522(14) .
C70 H70A 0.9900 .
C70 H70B 0.9900 .
C70 C71 1.526(14) .
C71 H71A 0.9900 .
C71 H71B 0.9900 .
C72 C73 1.507(13) .
C72 C74 1.521(12) .
C73 H73A 0.9800 .
C73 H73B 0.9800 .
C73 H73C 0.9800 .
C74 C75 1.378(13) .
C75 H75 0.9500 .
N1 C3 1.375(8) .
N1 C14 1.310(8) .
N2 C4 1.272(8) .
N2 C6 1.476(8) .
N3 H3 1.0000 .
N3 C8 1.466(8) .
N3 C9 1.463(8) .
N4 C11 1.461(7) .
N4 C12 1.280(8) .
C1 H1 0.9500 .
C1 C2 1.384(10) .
C1 C15 1.381(10) .
C2 H2 0.9500 .
C2 C3 1.383(9) .
C3 C4 1.478(10) .
C4 C5 1.500(9) .
C5 H5A 0.9800 .
C5 H5B 0.9800 .
C5 H5C 0.9800 .
C6 H6A 0.9900 .
C6 H6B 0.9900 .
C6 C7 1.493(9) .
C7 H7A 0.9900 .
C7 H7B 0.9900 .
C7 C8 1.511(9) .
C8 H8A 0.9900 .
C8 H8B 0.9900 .
C9 H9A 0.9900 .
C9 H9B 0.9900 .
C9 C10 1.510(9) .
C10 H10A 0.9900 .
C10 H10B 0.9900 .
C10 C11 1.507(9) .
C11 H11A 0.9900 .
C11 H11B 0.9900 .
C12 C13 1.483(9) .
C12 C14 1.515(9) .
C13 H13A 0.9800 .
C13 H13B 0.9800 .
C13 H13C 0.9800 .
C14 C15 1.414(9) .
C15 H15 0.9500 .
N5 C18 1.377(8) .
N5 C29 1.311(9) .
N6 C19 1.269(8) .
N6 C21 1.477(8) .
N7 H7 1.0000 .
N7 C23 1.465(8) .
N7 C24 1.462(8) .
N8 C26 1.462(8) .
N8 C27 1.279(8) .
C16 H16 0.9500 .
C16 C17 1.385(10) .
C16 C30 1.383(11) .
C17 H17 0.9500 .
C17 C18 1.384(9) .
C18 C19 1.479(10) .
C19 C20 1.500(10) .
C20 H20A 0.9800 .
C20 H20B 0.9800 .
C20 H20C 0.9800 .
C21 H21A 0.9900 .
C21 H21B 0.9900 .
C21 C22 1.494(9) .
C22 H22A 0.9900 .
C22 H22B 0.9900 .
C22 C23 1.511(9) .
C23 H23A 0.9900 .
C23 H23B 0.9900 .
C24 H24A 0.9900 .
C24 H24B 0.9900 .
C24 C25 1.513(9) .
C25 H25A 0.9900 .
C25 H25B 0.9900 .
C25 C26 1.508(9) .
C26 H26A 0.9900 .
C26 H26B 0.9900 .
C27 C28 1.483(9) .
C27 C29 1.517(9) .
C28 H28A 0.9800 .
C28 H28B 0.9800 .
C28 H28C 0.9800 .
C29 C30 1.413(9) .
C30 H30 0.9500 .
N13 C48 1.379(8) .
N13 C59 1.309(8) .
N14 C49 1.266(8) .
N14 C51 1.475(8) .
N15 H15A 1.0000 .
N15 C53 1.465(8) .
N15 C54 1.457(8) .
N16 C56 1.463(7) .
N16 C57 1.279(8) .
C46 H46 0.9500 .
C46 C47 1.385(10) .
C46 C60 1.382(10) .
C47 H47 0.9500 .
C47 C48 1.383(9) .
C48 C49 1.477(10) .
C49 C50 1.501(10) .
C50 H50A 0.9800 .
C50 H50B 0.9800 .
C50 H50C 0.9800 .
C51 H51A 0.9900 .
C51 H51B 0.9900 .
C51 C52 1.490(9) .
C52 H52A 0.9900 .
C52 H52B 0.9900 .
C52 C53 1.510(9) .
C53 H53A 0.9900 .
C53 H53B 0.9900 .
C54 H54A 0.9900 .
C54 H54B 0.9900 .
C54 C55 1.510(9) .
C55 H55A 0.9900 .
C55 H55B 0.9900 .
C55 C56 1.509(9) .
C56 H56A 0.9900 .
C56 H56B 0.9900 .
C57 C58 1.484(9) .
C57 C59 1.517(9) .
C58 H58A 0.9800 .
C58 H58B 0.9800 .
C58 H58C 0.9800 .
C59 C60 1.417(9) .
C60 H60 0.9500 .
N21 C78 1.375(9) .
N21 C89 1.311(8) .
N22 C79 1.271(8) .
N22 C81 1.475(8) .
N23 H23 1.0000 .
N23 C83 1.466(8) .
N23 C84 1.460(8) .
N24 C86 1.461(8) .
N24 C87 1.278(8) .
C76 H76 0.9500 .
C76 C77 1.384(10) .
C76 C90 1.382(11) .
C77 H77 0.9500 .
C77 C78 1.384(9) .
C78 C79 1.478(10) .
C79 C80 1.499(10) .
C80 H80A 0.9800 .
C80 H80B 0.9800 .
C80 H80C 0.9800 .
C81 H81A 0.9900 .
C81 H81B 0.9900 .
C81 C82 1.493(9) .
C82 H82A 0.9900 .
C82 H82B 0.9900 .
C82 C83 1.512(9) .
C83 H83A 0.9900 .
C83 H83B 0.9900 .
C84 H84A 0.9900 .
C84 H84B 0.9900 .
C84 C85 1.510(9) .
C85 H85A 0.9900 .
C85 H85B 0.9900 .
C85 C86 1.508(9) .
C86 H86A 0.9900 .
C86 H86B 0.9900 .
C87 C88 1.485(9) .
C87 C89 1.517(10) .
C88 H88A 0.9800 .
C88 H88B 0.9800 .
C88 H88C 0.9800 .
C89 C90 1.414(9) .
C90 H90 0.9500 .
N5A C18A 1.376(9) .
N5A C29A 1.311(9) .
N6A C19A 1.270(8) .
N6A C21A 1.475(8) .
N7A H7AA 1.0000 .
N7A C23A 1.466(9) .
N7A C24A 1.461(8) .
N8A C26A 1.463(8) .
N8A C27A 1.279(8) .
C16A H16A 0.9500 .
C16A C17A 1.384(11) .
C16A C30A 1.383(11) .
C17A H17A 0.9500 .
C17A C18A 1.385(9) .
C18A C19A 1.479(10) .
C19A C20A 1.501(10) .
C20A H20D 0.9800 .
C20A H20E 0.9800 .
C20A H20F 0.9800 .
C21A H21C 0.9900 .
C21A H21D 0.9900 .
C21A C22A 1.493(9) .
C22A H22C 0.9900 .
C22A H22D 0.9900 .
C22A C23A 1.511(10) .
C23A H23C 0.9900 .
C23A H23D 0.9900 .
C24A H24C 0.9900 .
C24A H24D 0.9900 .
C24A C25A 1.512(9) .
C25A H25C 0.9900 .
C25A H25D 0.9900 .
C25A C26A 1.508(9) .
C26A H26C 0.9900 .
C26A H26D 0.9900 .
C27A C28A 1.483(9) .
C27A C29A 1.517(10) .
C28A H28D 0.9800 .
C28A H28E 0.9800 .
C28A H28F 0.9800 .
C29A C30A 1.414(9) .
C30A H30A 0.9500 .
N13A C48A 1.378(9) .
N13A C59A 1.311(9) .
N13A Ni4A 1.91(3) .
N14A C49A 1.270(8) .
N14A C51A 1.474(9) .
N14A Ni4A 2.079(12) .
N15A H15B 1.0000 .
N15A C53A 1.465(9) .
N15A C54A 1.460(9) .
N15A Ni4A 2.07(3) .
N16A C56A 1.463(8) .
N16A C57A 1.280(8) .
N16A Ni4A 2.017(17) .
C46A H46A 0.9500 .
C46A C47A 1.386(11) .
C46A C60A 1.384(11) .
C47A H47A 0.9500 .
C47A C48A 1.385(9) .
C48A C49A 1.480(10) .
C49A C50A 1.500(10) .
C50A H50D 0.9800 .
C50A H50E 0.9800 .
C50A H50F 0.9800 .
C51A H51C 0.9900 .
C51A H51D 0.9900 .
C51A C52A 1.493(10) .
C52A H52C 0.9900 .
C52A H52D 0.9900 .
C52A C53A 1.510(10) .
C53A H53C 0.9900 .
C53A H53D 0.9900 .
C54A H54C 0.9900 .
C54A H54D 0.9900 .
C54A C55A 1.511(9) .
C55A H55C 0.9900 .
C55A H55D 0.9900 .
C55A C56A 1.508(10) .
C56A H56C 0.9900 .
C56A H56D 0.9900 .
C57A C58A 1.485(10) .
C57A C59A 1.516(10) .
C58A H58D 0.9800 .
C58A H58E 0.9800 .
C58A H58F 0.9800 .
C59A C60A 1.416(9) .
C60A H60A 0.9500 .
N21A C78A 1.376(9) .
N21A C89A 1.312(9) .
N22A C79A 1.271(8) .
N22A C81A 1.476(8) .
N23A H23E 1.0000 .
N23A C83A 1.464(8) .
N23A C84A 1.459(8) .
N24A C86A 1.463(8) .
N24A C87A 1.278(8) .
C76A H76A 0.9500 .
C76A C77A 1.384(11) .
C76A C90A 1.382(11) .
C77A H77A 0.9500 .
C77A C78A 1.384(9) .
C78A C79A 1.478(10) .
C79A C80A 1.499(10) .
C80A H80D 0.9800 .
C80A H80E 0.9800 .
C80A H80F 0.9800 .
C81A H81C 0.9900 .
C81A H81D 0.9900 .
C81A C82A 1.493(9) .
C82A H82C 0.9900 .
C82A H82D 0.9900 .
C82A C83A 1.512(9) .
C83A H83C 0.9900 .
C83A H83D 0.9900 .
C84A H84C 0.9900 .
C84A H84D 0.9900 .
C84A C85A 1.511(9) .
C85A H85C 0.9900 .
C85A H85D 0.9900 .
C85A C86A 1.510(9) .
C86A H86C 0.9900 .
C86A H86D 0.9900 .
C87A C88A 1.485(9) .
C87A C89A 1.517(10) .
C88A H88D 0.9800 .
C88A H88E 0.9800 .
C88A H88F 0.9800 .
C89A C90A 1.414(9) .
C90A H90A 0.9500 .
C97A N31A 1.165(13) .
N45A C1A 1.164(13) .
C1B N36A 1.11(5) .
O2A H2AA 0.840(11) .
O2A H2AB 0.840(11) .
O2A Ni4A 2.186(13) .

loop_
_geom_torsion_atom_site_label_1
_geom_torsion_atom_site_label_2
_geom_torsion_atom_site_label_3
_geom_torsion_atom_site_label_4
_geom_torsion
Ni1 N1 C3 C2 -175.7(7)
Ni1 N1 C3 C4 6.1(10)
Ni1 N1 C14 C12 -7.4(10)
Ni1 N1 C14 C15 176.4(6)
Ni1 N2 C4 C3 3.6(11)
Ni1 N2 C4 C5 -173.2(9)
Ni1 N2 C6 C7 -30.0(10)
Ni1 N3 C8 C7 52.1(9)
Ni1 N3 C9 C10 -55.1(9)
Ni1 N4 C11 C10 23.9(10)
Ni1 N4 C12 C13 -179.4(8)
Ni1 N4 C12 C14 -1.1(10)
Ni2 N5 C18 C17 173.1(13)
Ni2 N5 C18 C19 -6(2)
Ni2 N5 C29 C27 8.1(18)
Ni2 N5 C29 C30 -172.4(13)
Ni2 N6 C19 C18 -1.8(19)
Ni2 N6 C19 C20 178.4(13)
Ni2 N6 C21 C22 34.0(16)
Ni2 N7 C23 C22 -54.0(12)
Ni2 N7 C24 C25 54.3(13)
Ni2 N8 C26 C25 -32(2)
Ni2 N8 C27 C28 -172.1(15)
Ni2 N8 C27 C29 6(2)
Ni2 N5A C18A C17A 173(2)
Ni2 N5A C18A C19A -8(3)
Ni2 N5A C29A C27A 8(3)
Ni2 N5A C29A C30A -171.5(19)
Ni2 N6A C19A C18A 4(4)
Ni2 N6A C19A C20A -177(2)
Ni2 N6A C21A C22A 31(2)
Ni2 N7A C23A C22A -56.5(19)
Ni2 N7A C24A C25A 57(2)
Ni2 N8A C26A C25A -28(3)
Ni2 N8A C27A C28A -177(2)
Ni2 N8A C27A C29A 9(4)
Ni3 N9 C33 C32 -175.4(6)
Ni3 N9 C33 C34 6.0(10)
Ni3 N9 C44 C42 -6.9(10)
Ni3 N9 C44 C45 174.9(7)
Ni3 N10 C34 C33 0.0(10)
Ni3 N10 C34 C35 -178.9(8)
Ni3 N10 C36 C37 -24.9(11)
Ni3 N11 C38 C37 53.4(10)
Ni3 N11 C39 C40 -52.9(10)
Ni3 N12 C41 C40 28.4(11)
Ni3 N12 C42 C43 171.9(9)
Ni3 N12 C42 C44 -3.6(11)
Ni4 N13 C48 C47 -169.5(9)
Ni4 N13 C48 C49 3.9(13)
Ni4 N13 C59 C57 -3.1(14)
Ni4 N13 C59 C60 170.7(9)
Ni4 N14 C49 C48 0.3(15)
Ni4 N14 C49 C50 -180.0(11)
Ni4 N14 C51 C52 -29.8(13)
Ni4 N15 C53 C52 54.1(10)
Ni4 N15 C54 C55 -53.8(9)
Ni4 N16 C56 C55 29.3(11)
Ni4 N16 C57 C58 171.0(10)
Ni4 N16 C57 C59 -3.8(12)
Ni5 N17 C63 C62 -174.9(6)
Ni5 N17 C63 C64 7.5(10)
Ni5 N17 C74 C72 -6.5(9)
Ni5 N17 C74 C75 175.2(6)
Ni5 N20 C71 C70 24.3(10)
Ni5 N20 C72 C73 -178.2(7)
Ni5 N20 C72 C74 -0.5(10)
Ni5 N19 C68 C67 50.8(10)
Ni5 N19 C69 C70 -55.4(9)
Ni5 N18 C64 C63 5.1(11)
Ni5 N18 C64 C65 -170.5(9)
Ni5 N18 C66 C67 -31.4(11)
Ni6 N21 C78 C77 -176.6(13)
Ni6 N21 C78 C79 5(2)
Ni6 N21 C89 C87 -5(2)
Ni6 N21 C89 C90 173.8(16)
Ni6 N22 C79 C78 3(3)
Ni6 N22 C79 C80 -171.7(18)
Ni6 N22 C81 C82 -28(2)
Ni6 N23 C83 C82 55.6(16)
Ni6 N23 C84 C85 -53.7(14)
Ni6 N24 C86 C85 29.2(17)
Ni6 N24 C87 C88 -177.4(17)
Ni6 N24 C87 C89 4(3)
Ni6 N21A C78A C77A -171.2(19)
Ni6 N21A C78A C79A 4(3)
Ni6 N21A C89A C87A -6(3)
Ni6 N21A C89A C90A 172.3(19)
Ni6 N22A C79A C78A 8(3)
Ni6 N22A C79A C80A -171(2)
Ni6 N22A C81A C82A -35(3)
Ni6 N23A C83A C82A 52.3(19)
Ni6 N23A C84A C85A -50.0(16)
Ni6 N24A C86A C85A 31(2)
Ni6 N24A C87A C88A -180(2)
Ni6 N24A C87A C89A 2(3)
O1 Ni2 N5 C18 -84.8(13)
O1 Ni2 N5 C29 86.4(12)
O1 Ni2 N7A C23A 113.1(12)
O1 Ni2 N7A C24A -115.8(13)
O3 Ni6 N23 C83 -115.3(10)
O3 Ni6 N23 C84 111.3(8)
O3 Ni6 N21A C78A 89.1(16)
O3 Ni6 N21A C89A -86(2)
N9 C33 C34 N10 -3.7(12)
N9 C33 C34 C35 175.2(8)
N9 C44 C45 C31 -1.0(14)
N10 C36 C37 C38 59.6(12)
N11 C39 C40 C41 82.6(12)
N12 C42 C44 N9 6.9(12)
N12 C42 C44 C45 -175.2(10)
N17 C63 C64 N18 -8.2(12)
N17 C63 C64 C65 167.7(9)
N17 C74 C75 C61 -1.1(13)
N20 C72 C74 N17 4.4(11)
N20 C72 C74 C75 -177.5(9)
N19 C69 C70 C71 80.8(11)
N18 C66 C67 C68 67.0(12)
N25 Ni2 N5 C18 94.2(13)
N25 Ni2 N5 C29 -94.6(12)
N25 Ni2 N7A C23A -67.5(12)
N25 Ni2 N7A C24A 63.6(13)
N40 Ni6 N23 C83 64.0(10)
N40 Ni6 N23 C84 -69.4(8)
N40 Ni6 N21A C78A -91.9(16)
N40 Ni6 N21A C89A 93(2)
C31 C32 C33 N9 2.1(13)
C31 C32 C33 C34 -179.5(9)
C32 C31 C45 C44 2.0(15)
C32 C33 C34 N10 177.8(9)
C32 C33 C34 C35 -3.3(14)
C33 N9 C44 C42 178.9(8)
C33 N9 C44 C45 0.7(14)
C34 N10 C36 C37 161.3(9)
C36 N10 C34 C33 174.2(8)
C36 N10 C34 C35 -4.7(15)
C36 C37 C38 N11 -79.0(12)
C38 N11 C39 C40 178.1(9)
C39 N11 C38 C37 -177.5(9)
C39 C40 C41 N12 -64.9(12)
C41 N12 C42 C43 1.3(16)
C41 N12 C42 C44 -174.2(8)
C42 N12 C41 C40 -161.4(10)
C42 C44 C45 C31 -178.8(9)
C43 C42 C44 N9 -169.1(9)
C43 C42 C44 C45 8.8(15)
C44 N9 C33 C32 -1.3(14)
C44 N9 C33 C34 -179.9(8)
C45 C31 C32 C33 -2.5(15)
C61 C62 C63 N17 0.4(14)
C61 C62 C63 C64 177.6(9)
C62 C61 C75 C74 0.4(14)
C62 C63 C64 N18 174.4(9)
C62 C63 C64 C65 -9.6(15)
C63 N17 C74 C72 179.9(8)
C63 N17 C74 C75 1.6(13)
C64 N18 C66 C67 161.4(9)
C66 N18 C64 C63 172.8(8)
C66 N18 C64 C65 -2.9(16)
C66 C67 C68 N19 -80.9(12)
C68 N19 C69 C70 175.4(8)
C69 N19 C68 C67 179.1(9)
C69 C70 C71 N20 -59.7(11)
C71 N20 C72 C73 7.8(14)
C71 N20 C72 C74 -174.5(7)
C72 N20 C71 C70 -161.9(8)
C72 C74 C75 C61 -179.1(9)
C73 C72 C74 N17 -177.8(8)
C73 C72 C74 C75 0.3(14)
C74 N17 C63 C62 -1.2(13)
C74 N17 C63 C64 -178.8(8)
C75 C61 C62 C63 0.0(14)
N1 C3 C4 N2 -6.3(12)
N1 C3 C4 C5 170.7(9)
N1 C14 C15 C1 -2.0(13)
N2 C6 C7 C8 65.4(10)
N3 C9 C10 C11 79.6(10)
N4 C12 C14 N1 5.4(11)
N4 C12 C14 C15 -178.7(9)
C1 C2 C3 N1 0.5(14)
C1 C2 C3 C4 178.4(10)
C2 C1 C15 C14 1.1(15)
C2 C3 C4 N2 175.8(10)
C2 C3 C4 C5 -7.2(16)
C3 N1 C14 C12 178.6(8)
C3 N1 C14 C15 2.3(13)
C4 N2 C6 C7 160.7(9)
C6 N2 C4 C3 173.3(8)
C6 N2 C4 C5 -3.5(16)
C6 C7 C8 N3 -81.3(10)
C8 N3 C9 C10 174.4(8)
C9 N3 C8 C7 -177.7(8)
C9 C10 C11 N4 -58.6(10)
C11 N4 C12 C13 6.5(15)
C11 N4 C12 C14 -175.2(7)
C12 N4 C11 C10 -162.2(8)
C12 C14 C15 C1 -177.7(9)
C13 C12 C14 N1 -176.2(8)
C13 C12 C14 C15 -0.3(14)
C14 N1 C3 C2 -1.6(13)
C14 N1 C3 C4 -179.8(8)
C15 C1 C2 C3 -0.4(15)
N5 C18 C19 N6 5(2)
N5 C18 C19 C20 -175.1(15)
N5 C29 C30 C16 1(3)
N6 Ni2 N5 C18 4.3(13)
N6 Ni2 N5 C29 175.6(13)
N6 C21 C22 C23 -65.5(14)
N7 Ni2 N5 C18 -58(3)
N7 Ni2 N5 C29 113(2)
N7 C24 C25 C26 -80.1(13)
N8 Ni2 N5 C18 -175.4(15)
N8 Ni2 N5 C29 -4.1(14)
N8 C27 C29 N5 -9(2)
N8 C27 C29 C30 171(2)
C16 C17 C18 N5 -3(3)
C16 C17 C18 C19 176.2(19)
C17 C16 C30 C29 -2(3)
C17 C18 C19 N6 -174.3(19)
C17 C18 C19 C20 6(3)
C18 N5 C29 C27 178.7(16)
C18 N5 C29 C30 -2(3)
C19 N6 C21 C22 -150.9(15)
C21 N6 C19 C18 -177.5(15)
C21 N6 C19 C20 3(3)
C21 C22 C23 N7 80.5(12)
C23 N7 C24 C25 -173.0(11)
C24 N7 C23 C22 175.4(12)
C24 C25 C26 N8 63.5(16)
C26 N8 C27 C28 0(3)
C26 N8 C27 C29 178(2)
C27 N8 C26 C25 157(2)
C27 C29 C30 C16 -179.5(17)
C28 C27 C29 N5 168.7(16)
C28 C27 C29 C30 -11(3)
C29 N5 C18 C17 3(3)
C29 N5 C18 C19 -176.7(15)
C30 C16 C17 C18 3(3)
N13 C48 C49 N14 -2.6(17)
N13 C48 C49 C50 177.6(12)
N13 C59 C60 C46 7.6(18)
N14 C51 C52 C53 64.7(12)
N15 C54 C55 C56 79.9(10)
N16 C57 C59 N13 4.5(15)
N16 C57 C59 C60 -168.6(12)
C46 C47 C48 N13 -10.0(18)
C46 C47 C48 C49 178.0(13)
C47 C46 C60 C59 -12(2)
C47 C48 C49 N14 169.6(13)
C47 C48 C49 C50 -10(2)
C48 N13 C59 C57 -179.3(10)
C48 N13 C59 C60 -5.6(19)
C49 N14 C51 C52 150.4(12)
C51 N14 C49 C48 -179.8(11)
C51 N14 C49 C50 0(2)
C51 C52 C53 N15 -81.1(11)
C53 N15 C54 C55 171.0(9)
C54 N15 C53 C52 -171.8(8)
C54 C55 C56 N16 -63.2(11)
C56 N16 C57 C58 -3.6(18)
C56 N16 C57 C59 -178.4(9)
C57 N16 C56 C55 -156.3(10)
C57 C59 C60 C46 -179.6(12)
C58 C57 C59 N13 -170.4(11)
C58 C57 C59 C60 16.5(19)
C59 N13 C48 C47 6.8(19)
C59 N13 C48 C49 -179.8(11)
C60 C46 C47 C48 14(2)
N21 C78 C79 N22 -5(3)
N21 C78 C79 C80 170.3(18)
N21 C89 C90 C76 1(3)
N22 Ni6 N23 C83 -24.0(13)
N22 Ni6 N23 C84 -157.4(12)
N22 C81 C82 C83 63.5(18)
N23 C84 C85 C86 78.2(14)
N24 Ni6 N23 C83 159.2(10)
N24 Ni6 N23 C84 25.8(10)
N24 C87 C89 N21 1(3)
N24 C87 C89 C90 -178(2)
C76 C77 C78 N21 4(2)
C76 C77 C78 C79 -177.0(19)
C77 C76 C90 C89 0(3)
C77 C78 C79 N22 176(2)
C77 C78 C79 C80 -8(3)
C78 N21 C89 C87 -178.4(18)
C78 N21 C89 C90 0(3)
C79 N22 C81 C82 155(2)
C81 N22 C79 C78 180(2)
C81 N22 C79 C80 5(4)
C81 C82 C83 N23 -81.5(14)
C83 N23 C84 C85 174.1(14)
C84 N23 C83 C82 -173.1(13)
C84 C85 C86 N24 -62.4(16)
C86 N24 C87 C88 2(4)
C86 N24 C87 C89 -175.9(16)
C87 N24 C86 C85 -151(2)
C87 C89 C90 C76 180(2)
C88 C87 C89 N21 -178(2)
C88 C87 C89 C90 4(3)
C89 N21 C78 C77 -3(3)
C89 N21 C78 C79 177.9(19)
C90 C76 C77 C78 -3(3)
N5A Ni2 N7A C23A 136(3)
N5A Ni2 N7A C24A -92(4)
N5A C18A C19A N6A 3(4)
N5A C18A C19A C20A -176(3)
N5A C29A C30A C16A 0(4)
N6A Ni2 N7A C23A 27.6(15)
N6A Ni2 N7A C24A 158.8(14)
N6A C21A C22A C23A -63.9(18)
N7A C24A C25A C26A -80.6(18)
N8A Ni2 N7A C23A -158.1(17)
N8A Ni2 N7A C24A -27.0(18)
N8A C27A C29A N5A -11(4)
N8A C27A C29A C30A 169(3)
C16A C17A C18A N5A -1(4)
C16A C17A C18A C19A 180(3)
C17A C16A C30A C29A 2(4)
C17A C18A C19A N6A -178(3)
C17A C18A C19A C20A 4(5)
C18A N5A C29A C27A 177(2)
C18A N5A C29A C30A -3(4)
C19A N6A C21A C22A -149(3)
C21A N6A C19A C18A -177(2)
C21A N6A C19A C20A 2(5)
C21A C22A C23A N7A 81.4(16)
C23A N7A C24A C25A -174.6(18)
C24A N7A C23A C22A 173.4(19)
C24A C25A C26A N8A 62(2)
C26A N8A C27A C28A -5(5)
C26A N8A C27A C29A -179(3)
C27A N8A C26A C25A 160(3)
C27A C29A C30A C16A -180(2)
C28A C27A C29A N5A 174(2)
C28A C27A C29A C30A -6(4)
C29A N5A C18A C17A 4(4)
C29A N5A C18A C19A -177(3)
C30A C16A C17A C18A -2(5)
N13A C48A C49A N14A -17(5)
N13A C48A C49A C50A 174(5)
N13A C59A C60A C46A 12(8)
N14A C51A C52A C53A 87.6(19)
N15A C54A C55A C56A 82(2)
N16A C57A C59A N13A -8(6)
N16A C57A C59A C60A 179(5)
C46A C47A C48A N13A 12(6)
C46A C47A C48A C49A 178(5)
C47A C46A C60A C59A 4(9)
C47A C48A C49A N14A 176(5)
C47A C48A C49A C50A 8(7)
C48A N13A C59A C57A 171(4)
C48A N13A C59A C60A -16(6)
C49A N14A C51A C52A 170(3)
C51A N14A C49A C48A 161(5)
C51A N14A C49A C50A -31(6)
C51A C52A C53A N15A -45(6)
C53A N15A C54A C55A 115(5)
C54A N15A C53A C52A -155(5)
C54A C55A C56A N16A -59(4)
C56A N16A C57A C58A -7(7)
C56A N16A C57A C59A 163(5)
C57A N16A C56A C55A -158(4)
C57A C59A C60A C46A -176(7)
C58A C57A C59A N13A 162(6)
C58A C57A C59A C60A -10(8)
C59A N13A C48A C47A 3(6)
C59A N13A C48A C49A -165(5)
C60A C46A C47A C48A -16(8)
N21A C78A C79A N22A -9(3)
N21A C78A C79A C80A 171(2)
N21A C89A C90A C76A 0(4)
N22A Ni6 N21A C78A 0(2)
N22A Ni6 N21A C89A -175(2)
N22A C81A C82A C83A 65(2)
N23A C84A C85A C86A 78.4(15)
N24A Ni6 N21A C78A -179.8(18)
N24A Ni6 N21A C89A 6(2)
N24A C87A C89A N21A 2(4)
N24A C87A C89A C90A -176(3)
C76A C77A C78A N21A -3(4)
C76A C77A C78A C79A -178(3)
C77A C76A C90A C89A 0(4)
C77A C78A C79A N22A 166(3)
C77A C78A C79A C80A -15(4)
C78A N21A C89A C87A -180(2)
C78A N21A C89A C90A -2(4)
C79A N22A C81A C82A 161(3)
C81A N22A C79A C78A 174(3)
C81A N22A C79A C80A -5(5)
C81A C82A C83A N23A -79.8(17)
C83A N23A C84A C85A 175.1(17)
C84A N23A C83A C82A -170.0(15)
C84A C85A C86A N24A -65.3(17)
C86A N24A C87A C88A 0(4)
C86A N24A C87A C89A -178(2)
C87A N24A C86A C85A -149(2)
C87A C89A C90A C76A 178(3)
C88A C87A C89A N21A -176(2)
C88A C87A C89A C90A 6(4)
C89A N21A C78A C77A 3(4)
C89A N21A C78A C79A 179(3)
C90A C76A C77A C78A 2(4)
Ni4A N13A C48A C47A 165(4)
Ni4A N13A C48A C49A -3(4)
Ni4A N13A C59A C57A 9(5)
Ni4A N13A C59A C60A -178(5)
Ni4A N14A C49A C48A 27(4)
Ni4A N14A C49A C50A -165(5)
Ni4A N14A C51A C52A -57(5)
Ni4A N15A C53A C52A -8(7)
Ni4A N15A C54A C55A -35(3)
Ni4A N16A C56A C55A 0(5)
Ni4A N16A C57A C58A -167(6)
Ni4A N16A C57A C59A 4(4)
